data_2229566
loop_
_publ_author_name
'Qadri, Tahir'
'Anis, Itrat'
'Shah, M. R.'
'Ng, Seik Weng'

_publ_section_title
;
 Dimethyl
 2,2'-({2,2'-methylenebis[6-(2<i>H</i>-benzotriazol-2-yl)-4-(2,4,4-trimethylpentan-2-yl)-2,1-phenylene]}dioxy)diacetate
;
_journal_coeditor_code ZS2091
_journal_issue 3
_journal_name_full 'Acta Crystallographica Section E'
_journal_page_first o722
_journal_paper_doi 10.1107/S1600536811006362
_journal_volume 67
_journal_year 2011
_chemical_formula_iupac 'C47 H58 N6 O6'
_chemical_formula_moiety 'C47 H58 N6 O6'
_chemical_formula_sum 'C47 H58 N6 O6'
_chemical_formula_weight 802.99
_chemical_name_systematic
;
Dimethyl
2,2'-({2,2'-methylenebis[6-(2<i>H</i>-benzotriazol-2-yl)-4-(2,4,4-
trimethylpentan-2-yl)-2,1-phenylene]}dioxy)diacetate
;
_space_group_IT_number 2
_symmetry_cell_setting triclinic
_symmetry_space_group_name_Hall '-P 1'
_symmetry_space_group_name_H-M 'P -1'
_atom_sites_solution_hydrogens geom
_atom_sites_solution_primary direct
_atom_sites_solution_secondary difmap
_audit_creation_method SHELXL-97
_cell_angle_alpha 113.881(3)
_cell_angle_beta 113.983(3)
_cell_angle_gamma 95.343(2)
_cell_formula_units_Z 6
_cell_length_a 19.4751(6)
_cell_length_b 19.7067(6)
_cell_length_c 20.6938(7)
_cell_measurement_reflns_used 12624
_cell_measurement_temperature 100(2)
_cell_measurement_theta_max 29.3305
_cell_measurement_theta_min 2.1500
_cell_volume 6311.7(5)
_computing_cell_refinement 'CrysAlis PRO (Agilent, 2010)'
_computing_data_collection 'CrysAlis PRO (Agilent, 2010)'
_computing_data_reduction 'CrysAlis PRO (Agilent, 2010)'
_computing_molecular_graphics 'X-SEED (Barbour, 2001)'
_computing_publication_material 'publCIF (Westrip, 2010)'
_computing_structure_refinement 'SHELXL97 (Sheldrick, 2008)'
_computing_structure_solution 'SHELXS97 (Sheldrick, 2008)'
_diffrn_ambient_temperature 100(2)
_diffrn_detector_area_resol_mean 10.4041
_diffrn_measured_fraction_theta_full 0.965
_diffrn_measured_fraction_theta_max 0.965
_diffrn_measurement_device_type 'Agilent SuperNova Dual diffractometer with an Atlas detector'
_diffrn_measurement_method \w
_diffrn_radiation_monochromator Mirror
_diffrn_radiation_source 'SuperNova (Mo) X-ray Source'
_diffrn_radiation_type MoK\a
_diffrn_radiation_wavelength 0.71073
_diffrn_reflns_av_R_equivalents 0.0435
_diffrn_reflns_av_sigmaI/netI 0.0793
_diffrn_reflns_limit_h_max 24
_diffrn_reflns_limit_h_min -21
_diffrn_reflns_limit_k_max 24
_diffrn_reflns_limit_k_min -24
_diffrn_reflns_limit_l_max 26
_diffrn_reflns_limit_l_min -26
_diffrn_reflns_number 55060
_diffrn_reflns_theta_full 27.50
_diffrn_reflns_theta_max 27.50
_diffrn_reflns_theta_min 2.15
_diffrn_standards_number 0
_exptl_absorpt_coefficient_mu 0.085
_exptl_absorpt_correction_T_max 0.9916
_exptl_absorpt_correction_T_min 0.9751
_exptl_absorpt_correction_type multi-scan
_exptl_absorpt_process_details '(CrysAlis PRO; Agilent, 2010)'
_exptl_crystal_colour Colorless
_exptl_crystal_density_diffrn 1.268
_exptl_crystal_density_method 'not measured'
_exptl_crystal_description Block
_exptl_crystal_F_000 2580
_exptl_crystal_size_max 0.30
_exptl_crystal_size_mid 0.20
_exptl_crystal_size_min 0.10
_refine_diff_density_max 1.007
_refine_diff_density_min -1.304
_refine_ls_extinction_method none
_refine_ls_goodness_of_fit_ref 1.065
_refine_ls_hydrogen_treatment constr
_refine_ls_matrix_type full
_refine_ls_number_parameters 1642
_refine_ls_number_reflns 27973
_refine_ls_number_restraints 43
_refine_ls_restrained_S_all 1.119
_refine_ls_R_factor_all 0.1134
_refine_ls_R_factor_gt 0.0698
_refine_ls_shift/su_max 0.001
_refine_ls_shift/su_mean 0.001
_refine_ls_structure_factor_coef Fsqd
_refine_ls_weighting_details 'calc w=1/[\s^2^(Fo^2^)+(0.0603P)^2^+2.8599P] where P=(Fo^2^+2Fc^2^)/3'
_refine_ls_weighting_scheme calc
_refine_ls_wR_factor_gt 0.1526
_refine_ls_wR_factor_ref 0.1850
_reflns_number_gt 17926
_reflns_number_total 27973
_reflns_threshold_expression I>2\s(I)
_cod_data_source_file zs2091.cif
_cod_data_source_block I
_cod_original_cell_volume 6311.7(3)
_cod_database_code 2229566
_cod_database_fobs_code 2229566

loop_
_symmetry_equiv_pos_as_xyz
'x, y, z'
'-x, -y, -z'

loop_
_atom_site_type_symbol
_atom_site_label
_atom_site_fract_x
_atom_site_fract_y
_atom_site_fract_z
_atom_site_U_iso_or_equiv
_atom_site_adp_type
_atom_site_calc_flag
_atom_site_refinement_flags
_atom_site_occupancy
_atom_site_disorder_assembly
_atom_site_disorder_group
O O1 0.73152(10) 0.56720(9) 0.77982(10) 0.0207(4) Uani d . 1 . .
O O2 0.85523(11) 0.45200(10) 0.82251(11) 0.0260(4) Uani d . 1 . .
O O3 0.81080(14) 0.47752(13) 0.71920(13) 0.0428(6) Uani d . 1 . .
O O4 0.90742(10) 0.73822(10) 0.70957(10) 0.0220(4) Uani d . 1 . .
O O5 1.05002(10) 0.64625(11) 0.68355(11) 0.0276(4) Uani d . 1 . .
O O6 1.00785(14) 0.66968(15) 0.77371(14) 0.0510(6) Uani d . 1 . .
O O7 0.39861(9) 0.90251(9) 0.28506(10) 0.0199(4) Uani d . 1 . .
O O8 0.28531(11) 1.03092(10) 0.32003(11) 0.0292(4) Uani d . 1 . .
O O9 0.30210(12) 0.97055(12) 0.21200(12) 0.0371(5) Uani d . 1 . .
O O10 0.57413(10) 1.07394(9) 0.21479(10) 0.0216(4) Uani d . 1 . .
O O11 0.48334(11) 1.21343(10) 0.18105(11) 0.0278(4) Uani d . 1 . .
O O12 0.48700(18) 1.16101(16) 0.25872(17) 0.0727(9) Uani d U 1 . .
O O13 0.75124(10) 0.58181(10) 0.28035(10) 0.0217(4) Uani d . 1 . .
O O14 0.61810(10) 0.68267(10) 0.31868(11) 0.0267(4) Uani d . 1 . .
O O15 0.67145(16) 0.67580(18) 0.24041(17) 0.0712(9) Uani d . 1 . .
O O16 0.92310(10) 0.75874(9) 0.21179(10) 0.0210(4) Uani d . 1 . .
O O17 0.80837(11) 0.88388(11) 0.18169(11) 0.0305(4) Uani d . 1 . .
O O18 0.86067(14) 0.86029(13) 0.28557(12) 0.0450(6) Uani d . 1 . .
N N1 0.62974(12) 0.57433(12) 0.85424(13) 0.0223(5) Uani d . 1 . .
N N2 0.69904(11) 0.62930(11) 0.91052(12) 0.0183(4) Uani d . 1 . .
N N3 0.72977(12) 0.63815(12) 0.98517(12) 0.0212(5) Uani d . 1 . .
N N4 0.91394(12) 0.84301(12) 0.63749(12) 0.0222(5) Uani d . 1 . .
N N5 0.85063(11) 0.78069(11) 0.58118(12) 0.0183(4) Uani d . 1 . .
N N6 0.82883(12) 0.75881(12) 0.50399(12) 0.0204(4) Uani d . 1 . .
N N7 0.40599(12) 0.80571(12) 0.36251(13) 0.0227(5) Uani d . 1 . .
N N8 0.46353(11) 0.87336(11) 0.41788(12) 0.0183(4) Uani d . 1 . .
N N9 0.47710(12) 0.90290(12) 0.49412(12) 0.0211(5) Uani d . 1 . .
N N10 0.59904(12) 1.00301(12) 0.01474(12) 0.0217(5) Uani d . 1 . .
N N11 0.62368(12) 1.02063(11) 0.09157(12) 0.0193(4) Uani d . 1 . .
N N12 0.68861(12) 1.08076(11) 0.14875(13) 0.0233(5) Uani d . 1 . .
N N13 0.74878(12) 0.46790(12) 0.34612(12) 0.0211(5) Uani d . 1 . .
N N14 0.80490(11) 0.53557(11) 0.40402(12) 0.0180(4) Uani d . 1 . .
N N15 0.81346(12) 0.56327(12) 0.47805(12) 0.0204(4) Uani d . 1 . .
N N16 1.01935(12) 0.75529(12) 0.13324(13) 0.0230(5) Uani d . 1 . .
N N17 0.95471(12) 0.69412(11) 0.07873(12) 0.0184(4) Uani d . 1 . .
N N18 0.92752(12) 0.67388(12) 0.00071(12) 0.0226(5) Uani d . 1 . .
C C1 0.61365(15) 0.54357(14) 0.89600(16) 0.0216(5) Uani d . 1 . .
C C2 0.54644(16) 0.48354(15) 0.86945(18) 0.0274(6) Uani d . 1 . .
H H2 0.5051 0.4564 0.8148 0.033 Uiso calc R 1 . .
C C3 0.54465(16) 0.46709(15) 0.92705(18) 0.0300(6) Uani d . 1 . .
H H3 0.5008 0.4272 0.9118 0.036 Uiso calc R 1 . .
C C4 0.60611(16) 0.50762(16) 1.00875(18) 0.0294(6) Uani d . 1 . .
H H4 0.6017 0.4943 1.0465 0.035 Uiso calc R 1 . .
C C5 0.67123(16) 0.56490(16) 1.03508(18) 0.0276(6) Uani d . 1 . .
H H5 0.7121 0.5913 1.0899 0.033 Uiso calc R 1 . .
C C6 0.67516(14) 0.58322(14) 0.97698(15) 0.0204(5) Uani d . 1 . .
C C7 0.73651(14) 0.67915(14) 0.89162(15) 0.0178(5) Uani d . 1 . .
C C8 0.75003(14) 0.64661(13) 0.82607(15) 0.0181(5) Uani d . 1 . .
C C9 0.78143(14) 0.69602(14) 0.80547(14) 0.0185(5) Uani d . 1 . .
C C10 0.79896(14) 0.77637(14) 0.85179(15) 0.0204(5) Uani d . 1 . .
H H10 0.8196 0.8098 0.8371 0.025 Uiso calc R 1 . .
C C11 0.78746(14) 0.80968(14) 0.91889(15) 0.0202(5) Uani d . 1 . .
C C12 0.75618(14) 0.75877(14) 0.93844(15) 0.0197(5) Uani d . 1 . .
H H12 0.7484 0.7792 0.9843 0.024 Uiso calc R 1 . .
C C13 0.77144(15) 0.52843(14) 0.82148(15) 0.0206(5) Uani d . 1 . .
H H13A 0.7328 0.4917 0.8211 0.025 Uiso calc R 1 . .
H H13B 0.8097 0.5671 0.8785 0.025 Uiso calc R 1 . .
C C14 0.81423(15) 0.48462(14) 0.78077(15) 0.0217(5) Uani d . 1 . .
C C15 0.89703(17) 0.40463(16) 0.78880(18) 0.0319(6) Uani d . 1 . .
H H15A 0.9193 0.3782 0.8199 0.048 Uiso calc R 1 . .
H H15B 0.9398 0.4380 0.7914 0.048 Uiso calc R 1 . .
H H15C 0.8603 0.3657 0.7322 0.048 Uiso calc R 1 . .
C C16 0.81088(16) 0.89799(15) 0.97262(16) 0.0260(6) Uani d . 1 . .
C C17 0.74943(16) 0.91726(16) 1.00037(17) 0.0307(6) Uani d . 1 . .
H H17A 0.6963 0.8921 0.9532 0.046 Uiso calc R 1 . .
H H17B 0.7596 0.9739 1.0273 0.046 Uiso calc R 1 . .
H H17C 0.7533 0.8981 1.0382 0.046 Uiso calc R 1 . .
C C18 0.8124(3) 0.93979(18) 0.9253(2) 0.0612(11) Uani d . 1 . .
H H18A 0.8562 0.9347 0.9136 0.092 Uiso calc R 1 . .
H H18B 0.8195 0.9951 0.9574 0.092 Uiso calc R 1 . .
H H18C 0.7624 0.9165 0.8743 0.092 Uiso calc R 1 . .
C C19 0.89453(14) 0.92226(13) 1.04831(15) 0.0367(7) Uani d D 1 A .
H H19A 0.8865 0.8910 1.0734 0.044 Uiso calc R 1 . .
H H19B 0.9283 0.9013 1.0251 0.044 Uiso calc R 1 . .
C C20 0.94440(15) 1.00016(14) 1.11614(16) 0.0381(7) Uani d D 1 . .
C C21 0.9996(3) 0.9840(3) 1.1841(2) 0.0383(11) Uani d PDU 0.50 A 1
H H21A 1.0400 1.0329 1.2300 0.057 Uiso calc PR 0.50 A 1
H H21B 1.0252 0.9469 1.1630 0.057 Uiso calc PR 0.50 A 1
H H21C 0.9684 0.9621 1.2020 0.057 Uiso calc PR 0.50 A 1
C C22 0.9083(3) 1.0520(3) 1.1501(3) 0.0340(13) Uani d PDU 0.50 A 1
H H22A 0.9490 1.0967 1.2015 0.051 Uiso calc PR 0.50 A 1
H H22B 0.8718 1.0250 1.1598 0.051 Uiso calc PR 0.50 A 1
H H22C 0.8792 1.0703 1.1127 0.051 Uiso calc PR 0.50 A 1
C C23 1.0004(3) 1.0347(3) 1.0991(3) 0.0436(11) Uani d PDU 0.50 A 1
H H23A 1.0412 1.0808 1.1489 0.065 Uiso calc PR 0.50 A 1
H H23B 0.9724 1.0500 1.0584 0.065 Uiso calc PR 0.50 A 1
H H23C 1.0253 0.9964 1.0784 0.065 Uiso calc PR 0.50 A 1
C C21' 1.0229(2) 1.0038(3) 1.1594(3) 0.0383(11) Uani d PD 0.50 A 2
H H21D 1.0555 1.0585 1.1964 0.057 Uiso calc PR 0.50 A 2
H H21E 1.0422 0.9790 1.1215 0.057 Uiso calc PR 0.50 A 2
H H21F 1.0259 0.9766 1.1905 0.057 Uiso calc PR 0.50 A 2
C C22' 0.9078(3) 1.0294(3) 1.1683(3) 0.0340(13) Uani d PD 0.50 A 2
H H22D 0.9442 1.0788 1.2169 0.051 Uiso calc PR 0.50 A 2
H H22E 0.8963 0.9910 1.1842 0.051 Uiso calc PR 0.50 A 2
H H22F 0.8585 1.0378 1.1383 0.051 Uiso calc PR 0.50 A 2
C C23' 0.9438(3) 1.0593(3) 1.0860(3) 0.0436(11) Uani d PD 0.50 A 2
H H23D 0.9754 1.1115 1.1323 0.065 Uiso calc PR 0.50 A 2
H H23E 0.8894 1.0586 1.0568 0.065 Uiso calc PR 0.50 A 2
H H23F 0.9664 1.0456 1.0496 0.065 Uiso calc PR 0.50 A 2
C C24 0.80119(15) 0.66235(15) 0.73768(15) 0.0232(6) Uani d . 1 . .
H H24A 0.7768 0.6050 0.7074 0.028 Uiso calc R 1 . .
H H24B 0.8592 0.6731 0.7619 0.028 Uiso calc R 1 . .
C C25 0.77457(14) 0.69317(13) 0.67822(14) 0.0183(5) Uani d . 1 . .
C C26 0.82864(14) 0.72557(14) 0.66195(15) 0.0188(5) Uani d . 1 . .
C C27 0.79985(14) 0.74635(13) 0.60139(14) 0.0178(5) Uani d . 1 . .
C C28 0.72023(14) 0.73713(14) 0.55893(15) 0.0196(5) Uani d . 1 . .
H H28 0.7025 0.7510 0.5173 0.024 Uiso calc R 1 . .
C C29 0.66579(14) 0.70813(14) 0.57598(15) 0.0198(5) Uani d . 1 . .
C C30 0.69503(14) 0.68525(14) 0.63524(15) 0.0192(5) Uani d . 1 . .
H H30 0.6588 0.6632 0.6467 0.023 Uiso calc R 1 . .
C C31 0.95160(14) 0.70682(15) 0.67052(15) 0.0219(5) Uani d . 1 . .
H H31A 0.9835 0.7484 0.6698 0.026 Uiso calc R 1 . .
H H31B 0.9153 0.6657 0.6139 0.026 Uiso calc R 1 . .
C C32 1.00501(15) 0.67286(15) 0.71661(15) 0.0223(5) Uani d . 1 . .
C C33 1.10627(16) 0.61398(16) 0.72295(17) 0.0292(6) Uani d . 1 . .
H H33A 1.1392 0.6007 0.6972 0.044 Uiso calc R 1 . .
H H33B 1.0779 0.5669 0.7181 0.044 Uiso calc R 1 . .
H H33C 1.1399 0.6525 0.7803 0.044 Uiso calc R 1 . .
C C34 0.57944(14) 0.70691(15) 0.53766(15) 0.0215(5) Uani d . 1 . .
C C35 0.56255(16) 0.75144(17) 0.60751(17) 0.0317(6) Uani d . 1 . .
H H35A 0.6016 0.8035 0.6443 0.048 Uiso calc R 1 . .
H H35B 0.5659 0.7227 0.6372 0.048 Uiso calc R 1 . .
H H35C 0.5094 0.7565 0.5854 0.048 Uiso calc R 1 . .
C C36 0.56638(15) 0.75121(15) 0.49003(16) 0.0239(6) Uani d . 1 . .
H H36A 0.6004 0.8055 0.5264 0.036 Uiso calc R 1 . .
H H36B 0.5110 0.7499 0.4665 0.036 Uiso calc R 1 . .
H H36C 0.5794 0.7267 0.4466 0.036 Uiso calc R 1 . .
C C37 0.52027(15) 0.62313(15) 0.48710(15) 0.0245(6) Uani d . 1 . .
H H37A 0.5399 0.5963 0.5191 0.029 Uiso calc R 1 . .
H H37B 0.4697 0.6289 0.4855 0.029 Uiso calc R 1 . .
C C38 0.49961(15) 0.56603(14) 0.39984(16) 0.0221(5) Uani d . 1 . .
C C39 0.45560(16) 0.48536(16) 0.37917(18) 0.0327(7) Uani d . 1 . .
H H39A 0.4910 0.4680 0.4144 0.049 Uiso calc R 1 . .
H H39B 0.4380 0.4482 0.3225 0.049 Uiso calc R 1 . .
H H39C 0.4096 0.4882 0.3874 0.049 Uiso calc R 1 . .
C C40 0.57346(16) 0.55975(16) 0.39092(17) 0.0297(6) Uani d . 1 . .
H H40A 0.6006 0.6095 0.3995 0.045 Uiso calc R 1 . .
H H40B 0.5580 0.5184 0.3364 0.045 Uiso calc R 1 . .
H H40C 0.6090 0.5473 0.4311 0.045 Uiso calc R 1 . .
C C41 0.44393(16) 0.58696(16) 0.33847(16) 0.0296(6) Uani d . 1 . .
H H41A 0.4725 0.6350 0.3450 0.044 Uiso calc R 1 . .
H H41B 0.3991 0.5949 0.3477 0.044 Uiso calc R 1 . .
H H41C 0.4246 0.5444 0.2835 0.044 Uiso calc R 1 . .
C C42 0.93656(14) 0.86362(14) 0.59234(16) 0.0215(5) Uani d . 1 . .
C C43 0.99901(16) 0.92642(15) 0.61611(17) 0.0272(6) Uani d . 1 . .
H H43 1.0353 0.9616 0.6716 0.033 Uiso calc R 1 . .
C C44 1.00488(16) 0.93427(16) 0.55597(17) 0.0278(6) Uani d . 1 . .
H H44 1.0463 0.9759 0.5700 0.033 Uiso calc R 1 . .
C C45 0.95081(15) 0.88207(15) 0.47293(17) 0.0261(6) Uani d . 1 . .
H H45 0.9570 0.8903 0.4332 0.031 Uiso calc R 1 . .
C C46 0.89053(16) 0.82077(15) 0.44817(16) 0.0247(6) Uani d . 1 . .
H H46 0.8547 0.7860 0.3925 0.030 Uiso calc R 1 . .
C C47 0.88406(14) 0.81159(14) 0.51006(15) 0.0191(5) Uani d . 1 . .
C C48 0.37877(14) 0.78967(15) 0.40707(15) 0.0211(5) Uani d . 1 . .
C C49 0.31958(15) 0.72354(16) 0.38296(17) 0.0256(6) Uani d . 1 . .
H H49 0.2899 0.6832 0.3282 0.031 Uiso calc R 1 . .
C C50 0.30716(15) 0.72051(16) 0.44238(17) 0.0277(6) Uani d . 1 . .
H H50 0.2682 0.6769 0.4287 0.033 Uiso calc R 1 . .
C C51 0.35113(16) 0.78092(16) 0.52372(18) 0.0284(6) Uani d . 1 . .
H H51 0.3405 0.7764 0.5630 0.034 Uiso calc R 1 . .
C C52 0.40800(16) 0.84524(16) 0.54826(17) 0.0270(6) Uani d . 1 . .
H H52 0.4368 0.8853 0.6032 0.032 Uiso calc R 1 . .
C C53 0.42230(15) 0.84974(14) 0.48800(16) 0.0213(5) Uani d . 1 . .
C C54 0.51288(14) 0.90783(13) 0.39646(15) 0.0174(5) Uani d . 1 . .
C C55 0.47908(14) 0.92018(13) 0.33010(14) 0.0176(5) Uani d . 1 . .
C C56 0.52797(14) 0.94924(13) 0.30702(14) 0.0177(5) Uani d . 1 . .
C C57 0.60935(14) 0.96519(13) 0.35216(15) 0.0190(5) Uani d . 1 . .
H H57 0.6427 0.9839 0.3359 0.023 Uiso calc R 1 . .
C C58 0.64420(14) 0.95503(13) 0.41988(14) 0.0177(5) Uani d . 1 . .
C C59 0.59371(14) 0.92622(13) 0.44160(14) 0.0181(5) Uani d . 1 . .
H H59 0.6152 0.9192 0.4879 0.022 Uiso calc R 1 . .
C C60 0.36237(15) 0.94849(15) 0.32643(15) 0.0227(6) Uani d . 1 . .
H H60A 0.4035 0.9906 0.3807 0.027 Uiso calc R 1 . .
H H60B 0.3276 0.9155 0.3336 0.027 Uiso calc R 1 . .
C C61 0.31459(14) 0.98341(14) 0.27784(15) 0.0218(5) Uani d . 1 . .
C C62 0.23258(16) 1.06462(16) 0.27908(18) 0.0327(7) Uani d . 1 . .
H H62A 0.2064 1.0894 0.3098 0.049 Uiso calc R 1 . .
H H62B 0.1927 1.0235 0.2247 0.049 Uiso calc R 1 . .
H H62C 0.2629 1.1038 0.2750 0.049 Uiso calc R 1 . .
C C63 0.73427(14) 0.97618(14) 0.47100(15) 0.0200(5) Uani d . 1 . .
C C64 0.77201(15) 0.96583(15) 0.41638(16) 0.0246(6) Uani d . 1 . .
H H64A 0.7442 0.9143 0.3680 0.037 Uiso calc R 1 . .
H H64B 0.8277 0.9703 0.4461 0.037 Uiso calc R 1 . .
H H64C 0.7681 1.0064 0.4003 0.037 Uiso calc R 1 . .
C C65 0.75389(15) 0.92045(14) 0.50543(16) 0.0241(6) Uani d . 1 . .
H H65A 0.7271 0.8664 0.4614 0.036 Uiso calc R 1 . .
H H65B 0.7360 0.9297 0.5453 0.036 Uiso calc R 1 . .
H H65C 0.8111 0.9297 0.5316 0.036 Uiso calc R 1 . .
C C66 0.76084(14) 1.06264(14) 0.53770(15) 0.0214(5) Uani d . 1 . .
H H66A 0.7497 1.0936 0.5092 0.026 Uiso calc R 1 . .
H H66B 0.7245 1.0655 0.5603 0.026 Uiso calc R 1 . .
C C67 0.84515(15) 1.10735(15) 0.61117(16) 0.0236(6) Uani d . 1 . .
C C68 0.86502(17) 1.07819(17) 0.67249(17) 0.0359(7) Uani d . 1 . .
H H68A 0.9133 1.1154 0.7226 0.054 Uiso calc R 1 . .
H H68B 0.8731 1.0272 0.6502 0.054 Uiso calc R 1 . .
H H68C 0.8214 1.0732 0.6841 0.054 Uiso calc R 1 . .
C C69 0.84695(17) 1.19215(16) 0.65328(18) 0.0368(7) Uani d . 1 . .
H H69A 0.8339 1.2123 0.6150 0.055 Uiso calc R 1 . .
H H69B 0.8999 1.2237 0.6994 0.055 Uiso calc R 1 . .
H H69C 0.8083 1.1949 0.6724 0.055 Uiso calc R 1 . .
C C70 0.91048(16) 1.10661(17) 0.58821(18) 0.0341(7) Uani d . 1 . .
H H70A 0.8980 1.1234 0.5473 0.051 Uiso calc R 1 . .
H H70B 0.9144 1.0537 0.5663 0.051 Uiso calc R 1 . .
H H70C 0.9609 1.1423 0.6364 0.051 Uiso calc R 1 . .
C C71 0.49259(15) 0.96613(14) 0.23754(14) 0.0198(5) Uani d . 1 . .
H H71A 0.4999 1.0228 0.2599 0.024 Uiso calc R 1 . .
H H71B 0.4350 0.9388 0.2057 0.024 Uiso calc R 1 . .
C C72 0.52706(14) 0.94218(14) 0.18089(14) 0.0174(5) Uani d . 1 . .
C C73 0.56231(14) 0.99634(13) 0.16717(14) 0.0180(5) Uani d . 1 . .
C C74 0.58637(14) 0.96950(13) 0.10944(14) 0.0176(5) Uani d . 1 . .
C C75 0.57821(14) 0.89075(13) 0.06679(14) 0.0182(5) Uani d . 1 . .
H H75 0.5948 0.8741 0.0272 0.022 Uiso calc R 1 . .
C C76 0.54607(14) 0.83626(14) 0.08144(14) 0.0186(5) Uani d . 1 . .
C C77 0.52043(14) 0.86404(14) 0.13834(14) 0.0186(5) Uani d . 1 . .
H H77 0.4972 0.8277 0.1486 0.022 Uiso calc R 1 . .
C C78 0.54868(15) 1.11972(14) 0.17648(15) 0.0208(5) Uani d . 1 . .
H H78A 0.5147 1.0854 0.1174 0.025 Uiso calc R 1 . .
H H78B 0.5950 1.1556 0.1858 0.025 Uiso calc R 1 . .
C C79 0.50314(16) 1.16571(15) 0.21116(16) 0.0250(6) Uani d . 1 . .
C C80 0.43948(16) 1.26189(16) 0.20948(17) 0.0290(6) Uani d . 1 . .
H H80A 0.4242 1.2910 0.1799 0.044 Uiso calc R 1 . .
H H80B 0.4726 1.2986 0.2675 0.044 Uiso calc R 1 . .
H H80C 0.3920 1.2289 0.2003 0.044 Uiso calc R 1 . .
C C81 0.54547(15) 0.75078(14) 0.04287(15) 0.0200(5) Uani d . 1 . .
C C82 0.58856(15) 0.73806(14) -0.00630(16) 0.0231(5) Uani d . 1 . .
H H82A 0.5636 0.7526 -0.0484 0.035 Uiso calc R 1 . .
H H82B 0.5858 0.6830 -0.0316 0.035 Uiso calc R 1 . .
H H82C 0.6440 0.7704 0.0295 0.035 Uiso calc R 1 . .
C C83 0.59283(16) 0.73531(15) 0.11333(16) 0.0268(6) Uani d . 1 . .
H H83A 0.6455 0.7739 0.1487 0.040 Uiso calc R 1 . .
H H83B 0.5979 0.6828 0.0915 0.040 Uiso calc R 1 . .
H H83C 0.5651 0.7394 0.1444 0.040 Uiso calc R 1 . .
C C84 0.46125(15) 0.69253(14) -0.00552(15) 0.0228(5) Uani d . 1 . .
H H84A 0.4676 0.6423 -0.0084 0.027 Uiso calc R 1 . .
H H84B 0.4355 0.7113 0.0280 0.027 Uiso calc R 1 . .
C C85 0.40164(15) 0.67374(15) -0.09188(16) 0.0234(6) Uani d . 1 . .
C C86 0.39489(16) 0.74684(16) -0.09990(17) 0.0300(6) Uani d . 1 . .
H H86A 0.4455 0.7747 -0.0901 0.045 Uiso calc R 1 . .
H H86B 0.3812 0.7808 -0.0602 0.045 Uiso calc R 1 . .
H H86C 0.3536 0.7319 -0.1546 0.045 Uiso calc R 1 . .
C C87 0.42033(16) 0.61839(16) -0.15518(16) 0.0289(6) Uani d . 1 . .
H H87A 0.4678 0.6464 -0.1507 0.043 Uiso calc R 1 . .
H H87B 0.3757 0.5991 -0.2095 0.043 Uiso calc R 1 . .
H H87C 0.4295 0.5743 -0.1459 0.043 Uiso calc R 1 . .
C C88 0.32046(16) 0.63051(16) -0.11078(18) 0.0323(7) Uani d . 1 . .
H H88A 0.3041 0.6655 -0.0743 0.049 Uiso calc R 1 . .
H H88B 0.3238 0.5848 -0.1031 0.049 Uiso calc R 1 . .
H H88C 0.2817 0.6137 -0.1670 0.049 Uiso calc R 1 . .
C C89 0.65312(15) 1.05808(14) 0.02252(16) 0.0222(5) Uani d . 1 . .
C C90 0.66150(16) 1.06765(17) -0.03827(18) 0.0292(6) Uani d . 1 . .
H H90 0.6250 1.0344 -0.0941 0.035 Uiso calc R 1 . .
C C91 0.72441(17) 1.12683(17) -0.01283(19) 0.0330(7) Uani d . 1 . .
H H91 0.7321 1.1346 -0.0521 0.040 Uiso calc R 1 . .
C C92 0.77882(17) 1.17726(16) 0.07037(19) 0.0324(7) Uani d . 1 . .
H H92 0.8209 1.2187 0.0850 0.039 Uiso calc R 1 . .
C C93 0.77294(16) 1.16841(15) 0.13056(18) 0.0289(6) Uani d . 1 . .
H H93 0.8101 1.2019 0.1862 0.035 Uiso calc R 1 . .
C C94 0.70838(15) 1.10661(14) 0.10492(16) 0.0230(6) Uani d . 1 . .
C C95 0.71648(14) 0.44991(14) 0.38654(15) 0.0202(5) Uani d . 1 . .
C C96 0.65517(15) 0.38359(15) 0.35888(17) 0.0262(6) Uani d . 1 . .
H H96 0.6273 0.3438 0.3038 0.031 Uiso calc R 1 . .
C C97 0.63829(16) 0.37978(16) 0.41544(18) 0.0292(6) Uani d . 1 . .
H H97 0.5974 0.3363 0.3991 0.035 Uiso calc R 1 . .
C C98 0.67970(16) 0.43859(16) 0.49754(18) 0.0300(6) Uani d . 1 . .
H H98 0.6662 0.4329 0.5347 0.036 Uiso calc R 1 . .
C C99 0.73827(16) 0.50319(15) 0.52530(17) 0.0270(6) Uani d . 1 . .
H H99 0.7653 0.5425 0.5806 0.032 Uiso calc R 1 . .
C C100 0.75691(15) 0.50890(14) 0.46785(16) 0.0213(5) Uani d . 1 . .
C C101 0.85790(14) 0.57377(13) 0.38853(14) 0.0173(5) Uani d . 1 . .
C C102 0.83023(14) 0.59678(13) 0.32965(14) 0.0179(5) Uani d . 1 . .
C C103 0.88495(14) 0.63311(13) 0.31684(14) 0.0180(5) Uani d . 1 . .
C C104 0.96456(14) 0.64260(14) 0.36162(15) 0.0196(5) Uani d . 1 . .
H H10B 1.0013 0.6667 0.3521 0.024 Uiso calc R 1 . .
C C105 0.99330(14) 0.61855(14) 0.41971(15) 0.0198(5) Uani d . 1 . .
C C106 0.93774(14) 0.58513(14) 0.43318(15) 0.0202(5) Uani d . 1 . .
H H10C 0.9549 0.5699 0.4737 0.024 Uiso calc R 1 . .
C C107 0.70480(14) 0.60898(14) 0.31805(15) 0.0205(5) Uani d . 1 . .
H H10D 0.7390 0.6396 0.3775 0.025 Uiso calc R 1 . .
H H10E 0.6648 0.5641 0.3056 0.025 Uiso calc R 1 . .
C C108 0.66457(15) 0.65916(15) 0.28687(16) 0.0240(6) Uani d . 1 . .
C C109 0.57343(16) 0.72991(16) 0.29222(17) 0.0283(6) Uani d . 1 . .
H H10F 0.5436 0.7459 0.3212 0.042 Uiso calc R 1 . .
H H10G 0.5367 0.6995 0.2339 0.042 Uiso calc R 1 . .
H H10H 0.6098 0.7763 0.3037 0.042 Uiso calc R 1 . .
C C110 1.08055(14) 0.62109(15) 0.45923(16) 0.0232(6) Uani d . 1 . .
C C111 1.09692(16) 0.57357(16) 0.38952(17) 0.0310(6) Uani d . 1 . .
H H11A 1.1503 0.5693 0.4122 0.047 Uiso calc R 1 . .
H H11B 1.0925 0.6001 0.3575 0.047 Uiso calc R 1 . .
H H11C 1.0583 0.5213 0.3547 0.047 Uiso calc R 1 . .
C C112 1.09561(15) 0.58104(15) 0.51050(16) 0.0250(6) Uani d . 1 . .
H H11D 1.1517 0.5852 0.5361 0.038 Uiso calc R 1 . .
H H11E 1.0639 0.5259 0.4761 0.038 Uiso calc R 1 . .
H H11F 1.0809 0.6062 0.5525 0.038 Uiso calc R 1 . .
C C113 1.13838(15) 0.70448(15) 0.50574(16) 0.0257(6) Uani d . 1 . .
H H11G 1.1183 0.7287 0.4711 0.031 Uiso calc R 1 . .
H H11H 1.1894 0.6987 0.5087 0.031 Uiso calc R 1 . .
C C114 1.15775(16) 0.76523(15) 0.59237(17) 0.0269(6) Uani d . 1 . .
C C115 1.08274(16) 0.76919(17) 0.59879(18) 0.0340(7) Uani d . 1 . .
H H11I 1.0963 0.8116 0.6521 0.051 Uiso calc R 1 . .
H H11J 1.0573 0.7196 0.5918 0.051 Uiso calc R 1 . .
H H11K 1.0465 0.7790 0.5565 0.051 Uiso calc R 1 . .
C C116 1.19896(17) 0.84487(16) 0.60803(18) 0.0326(7) Uani d . 1 . .
H H11L 1.2170 0.8842 0.6641 0.049 Uiso calc R 1 . .
H H11M 1.1618 0.8595 0.5711 0.049 Uiso calc R 1 . .
H H11N 1.2444 0.8418 0.5989 0.049 Uiso calc R 1 . .
C C117 1.21601(17) 0.74909(16) 0.65698(17) 0.0319(6) Uani d . 1 . .
H H11O 1.2350 0.7936 0.7108 0.048 Uiso calc R 1 . .
H H11P 1.2609 0.7412 0.6478 0.048 Uiso calc R 1 . .
H H11Q 1.1894 0.7021 0.6536 0.048 Uiso calc R 1 . .
C C118 0.86001(16) 0.66527(15) 0.25868(15) 0.0229(6) Uani d . 1 . .
H H11R 0.8859 0.7224 0.2896 0.027 Uiso calc R 1 . .
H H11S 0.8022 0.6561 0.2348 0.027 Uiso calc R 1 . .
C C119 0.87942(14) 0.63072(14) 0.19051(14) 0.0188(5) Uani d . 1 . .
C C120 0.90770(14) 0.67926(13) 0.16729(14) 0.0185(5) Uani d . 1 . .
C C121 0.92115(14) 0.64627(14) 0.10172(15) 0.0181(5) Uani d . 1 . .
C C122 0.90568(14) 0.56650(13) 0.05851(15) 0.0183(5) Uani d . 1 . .
H H122 0.9137 0.5455 0.0129 0.022 Uiso calc R 1 . .
C C123 0.87852(14) 0.51687(14) 0.08116(15) 0.0185(5) Uani d . 1 . .
C C124 0.86603(14) 0.55079(14) 0.14746(15) 0.0199(5) Uani d . 1 . .
H H124 0.8476 0.5179 0.1640 0.024 Uiso calc R 1 . .
C C125 0.87848(16) 0.79448(14) 0.16965(15) 0.0231(6) Uani d . 1 . .
H H12D 0.8330 0.7541 0.1174 0.028 Uiso calc R 1 . .
H H12E 0.9118 0.8240 0.1582 0.028 Uiso calc R 1 . .
C C126 0.84944(15) 0.84879(14) 0.22054(16) 0.0228(5) Uani d . 1 . .
C C127 0.77839(17) 0.93978(16) 0.22430(18) 0.0320(7) Uani d . 1 . .
H H12F 0.7571 0.9680 0.1951 0.048 Uiso calc R 1 . .
H H12G 0.8213 0.9768 0.2790 0.048 Uiso calc R 1 . .
H H12H 0.7365 0.9124 0.2278 0.048 Uiso calc R 1 . .
C C128 0.85950(15) 0.42822(14) 0.03149(15) 0.0224(5) Uani d . 1 . .
C C129 0.91741(15) 0.41108(14) -0.00175(16) 0.0251(6) Uani d . 1 . .
H H12I 0.9718 0.4395 0.0427 0.038 Uiso calc R 1 . .
H H12J 0.9070 0.4279 -0.0425 0.038 Uiso calc R 1 . .
H H12K 0.9104 0.3550 -0.0266 0.038 Uiso calc R 1 . .
C C130 0.87054(17) 0.39182(15) 0.08632(16) 0.0288(6) Uani d . 1 . .
H H13C 0.9227 0.4198 0.1348 0.043 Uiso calc R 1 . .
H H13D 0.8666 0.3369 0.0571 0.043 Uiso calc R 1 . .
H H13E 0.8295 0.3954 0.1023 0.043 Uiso calc R 1 . .
C C131 0.77218(15) 0.40095(14) -0.03718(16) 0.0246(6) Uani d . 1 . .
H H13F 0.7399 0.4126 -0.0098 0.030 Uiso calc R 1 . .
H H13G 0.7700 0.4361 -0.0607 0.030 Uiso calc R 1 . .
C C132 0.72797(15) 0.31810(15) -0.10902(16) 0.0238(6) Uani d . 1 . .
C C133 0.72679(18) 0.25482(16) -0.08463(17) 0.0337(7) Uani d . 1 . .
H H13H 0.7800 0.2500 -0.0620 0.051 Uiso calc R 1 . .
H H13I 0.6901 0.2050 -0.1323 0.051 Uiso calc R 1 . .
H H13J 0.7095 0.2688 -0.0439 0.051 Uiso calc R 1 . .
C C134 0.64202(16) 0.31588(17) -0.15380(18) 0.0361(7) Uani d . 1 . .
H H13K 0.6110 0.2637 -0.2004 0.054 Uiso calc R 1 . .
H H13L 0.6403 0.3544 -0.1725 0.054 Uiso calc R 1 . .
H H13M 0.6199 0.3281 -0.1170 0.054 Uiso calc R 1 . .
C C135 0.75888(17) 0.29649(16) -0.16929(16) 0.0322(7) Uani d . 1 . .
H H13N 0.8105 0.2890 -0.1454 0.048 Uiso calc R 1 . .
H H13O 0.7643 0.3385 -0.1824 0.048 Uiso calc R 1 . .
H H13P 0.7217 0.2481 -0.2188 0.048 Uiso calc R 1 . .
C C136 1.03623(15) 0.77844(14) 0.08674(15) 0.0210(5) Uani d . 1 . .
C C137 1.09976(16) 0.83920(15) 0.10892(18) 0.0277(6) Uani d . 1 . .
H H137 1.1384 0.8731 0.1639 0.033 Uiso calc R 1 . .
C C138 1.10304(17) 0.84698(16) 0.04738(18) 0.0304(6) Uani d . 1 . .
H H138 1.1445 0.8878 0.0600 0.036 Uiso calc R 1 . .
C C139 1.04599(17) 0.79553(18) -0.03502(18) 0.0339(7) Uani d . 1 . .
H H139 1.0510 0.8028 -0.0758 0.041 Uiso calc R 1 . .
C C140 0.98468(16) 0.73641(18) -0.05786(18) 0.0324(7) Uani d . 1 . .
H H140 0.9471 0.7023 -0.1132 0.039 Uiso calc R 1 . .
C C141 0.97961(15) 0.72811(15) 0.00499(15) 0.0221(5) Uani d . 1 . .

loop_
_atom_site_aniso_label
_atom_site_aniso_U_11
_atom_site_aniso_U_22
_atom_site_aniso_U_33
_atom_site_aniso_U_12
_atom_site_aniso_U_13
_atom_site_aniso_U_23
O1 0.0247(9) 0.0205(9) 0.0153(9) 0.0093(7) 0.0087(8) 0.0078(8)
O2 0.0320(10) 0.0294(10) 0.0244(10) 0.0183(8) 0.0162(9) 0.0155(9)
O3 0.0683(16) 0.0575(14) 0.0406(13) 0.0451(12) 0.0422(13) 0.0352(12)
O4 0.0176(9) 0.0315(10) 0.0157(9) 0.0107(7) 0.0077(8) 0.0103(8)
O5 0.0283(10) 0.0399(11) 0.0280(11) 0.0207(9) 0.0182(9) 0.0214(9)
O6 0.0688(16) 0.0883(18) 0.0504(15) 0.0602(14) 0.0473(14) 0.0545(14)
O7 0.0174(9) 0.0257(9) 0.0160(9) 0.0088(7) 0.0087(8) 0.0084(8)
O8 0.0295(10) 0.0328(11) 0.0263(11) 0.0179(8) 0.0150(9) 0.0123(9)
O9 0.0473(13) 0.0524(13) 0.0265(11) 0.0323(11) 0.0212(10) 0.0251(10)
O10 0.0330(10) 0.0176(9) 0.0155(9) 0.0111(7) 0.0123(8) 0.0080(7)
O11 0.0395(11) 0.0307(10) 0.0317(11) 0.0222(9) 0.0251(10) 0.0209(9)
O12 0.137(3) 0.096(2) 0.094(2) 0.0952(19) 0.102(2) 0.0811(18)
O13 0.0184(9) 0.0306(10) 0.0155(9) 0.0113(7) 0.0083(8) 0.0096(8)
O14 0.0317(10) 0.0347(11) 0.0305(11) 0.0217(9) 0.0206(9) 0.0225(9)
O15 0.094(2) 0.133(2) 0.103(2) 0.096(2) 0.0862(19) 0.107(2)
O16 0.0269(10) 0.0183(9) 0.0150(9) 0.0091(7) 0.0080(8) 0.0075(7)
O17 0.0409(12) 0.0316(11) 0.0276(11) 0.0228(9) 0.0182(10) 0.0178(9)
O18 0.0670(16) 0.0585(14) 0.0292(12) 0.0445(12) 0.0306(12) 0.0256(11)
N1 0.0236(11) 0.0204(11) 0.0210(12) 0.0052(9) 0.0131(10) 0.0067(9)
N2 0.0188(11) 0.0200(11) 0.0161(11) 0.0063(8) 0.0097(9) 0.0075(9)
N3 0.0223(11) 0.0255(11) 0.0190(12) 0.0098(9) 0.0112(10) 0.0120(10)
N4 0.0182(11) 0.0257(12) 0.0173(11) 0.0020(9) 0.0063(10) 0.0093(10)
N5 0.0164(10) 0.0215(11) 0.0143(11) 0.0045(8) 0.0058(9) 0.0084(9)
N6 0.0246(11) 0.0235(11) 0.0176(11) 0.0103(9) 0.0128(10) 0.0109(9)
N7 0.0208(11) 0.0267(12) 0.0193(12) 0.0043(9) 0.0095(10) 0.0112(10)
N8 0.0188(11) 0.0220(11) 0.0163(11) 0.0062(8) 0.0091(9) 0.0106(9)
N9 0.0274(12) 0.0228(11) 0.0187(11) 0.0098(9) 0.0147(10) 0.0111(9)
N10 0.0247(12) 0.0283(12) 0.0183(11) 0.0113(9) 0.0121(10) 0.0145(10)
N11 0.0240(11) 0.0187(11) 0.0198(11) 0.0072(9) 0.0130(10) 0.0109(9)
N12 0.0285(12) 0.0176(11) 0.0233(12) 0.0039(9) 0.0148(11) 0.0080(10)
N13 0.0182(11) 0.0227(11) 0.0195(11) 0.0036(9) 0.0072(10) 0.0103(9)
N14 0.0200(11) 0.0178(10) 0.0158(11) 0.0057(8) 0.0085(9) 0.0081(9)
N15 0.0233(11) 0.0227(11) 0.0183(11) 0.0091(9) 0.0128(10) 0.0097(9)
N16 0.0258(12) 0.0199(11) 0.0192(12) 0.0024(9) 0.0111(10) 0.0069(9)
N17 0.0199(11) 0.0204(11) 0.0146(11) 0.0060(8) 0.0078(9) 0.0089(9)
N18 0.0225(11) 0.0307(12) 0.0167(11) 0.0095(9) 0.0102(10) 0.0124(10)
C1 0.0237(13) 0.0196(13) 0.0269(15) 0.0100(10) 0.0164(12) 0.0110(11)
C2 0.0268(14) 0.0236(14) 0.0327(16) 0.0068(11) 0.0180(13) 0.0112(12)
C3 0.0332(16) 0.0244(14) 0.0466(19) 0.0115(12) 0.0284(15) 0.0199(14)
C4 0.0368(16) 0.0327(15) 0.0424(18) 0.0200(13) 0.0291(15) 0.0268(14)
C5 0.0299(15) 0.0319(15) 0.0350(17) 0.0161(12) 0.0197(14) 0.0229(13)
C6 0.0204(13) 0.0224(13) 0.0242(14) 0.0122(10) 0.0123(12) 0.0135(11)
C7 0.0163(12) 0.0200(12) 0.0195(13) 0.0076(10) 0.0090(11) 0.0110(11)
C8 0.0172(12) 0.0188(12) 0.0167(13) 0.0076(10) 0.0075(11) 0.0078(10)
C9 0.0172(12) 0.0249(13) 0.0133(12) 0.0085(10) 0.0065(11) 0.0097(11)
C10 0.0205(13) 0.0248(13) 0.0211(14) 0.0089(10) 0.0109(12) 0.0144(11)
C11 0.0193(13) 0.0222(13) 0.0171(13) 0.0083(10) 0.0069(11) 0.0095(11)
C12 0.0214(13) 0.0260(13) 0.0157(13) 0.0101(10) 0.0117(11) 0.0102(11)
C13 0.0271(14) 0.0194(13) 0.0183(13) 0.0093(10) 0.0118(12) 0.0105(11)
C14 0.0231(13) 0.0208(13) 0.0172(13) 0.0047(10) 0.0088(12) 0.0075(11)
C15 0.0319(16) 0.0355(16) 0.0344(17) 0.0195(13) 0.0188(14) 0.0177(14)
C16 0.0336(15) 0.0209(13) 0.0229(15) 0.0052(11) 0.0159(13) 0.0087(12)
C17 0.0257(15) 0.0268(15) 0.0293(16) 0.0136(12) 0.0084(13) 0.0088(13)
C18 0.131(4) 0.0254(17) 0.053(2) 0.028(2) 0.061(3) 0.0236(17)
C19 0.0235(15) 0.0345(16) 0.0385(18) 0.0084(12) 0.0163(15) 0.0052(14)
C20 0.0406(18) 0.0256(15) 0.0368(18) -0.0011(13) 0.0236(16) 0.0030(13)
C21 0.027(2) 0.034(2) 0.038(3) 0.0084(17) 0.0177(19) 0.0016(18)
C22 0.0313(18) 0.035(3) 0.020(2) 0.0114(19) 0.0057(18) 0.0071(16)
C23 0.040(2) 0.045(2) 0.038(2) 0.0011(18) 0.017(2) 0.017(2)
C21' 0.027(2) 0.034(2) 0.038(3) 0.0084(17) 0.0177(19) 0.0016(18)
C22' 0.0313(18) 0.035(3) 0.020(2) 0.0114(19) 0.0057(18) 0.0071(16)
C23' 0.040(2) 0.045(2) 0.038(2) 0.0011(18) 0.017(2) 0.017(2)
C24 0.0272(14) 0.0305(14) 0.0214(14) 0.0163(11) 0.0150(12) 0.0161(12)
C25 0.0232(13) 0.0169(12) 0.0160(13) 0.0091(10) 0.0114(11) 0.0065(10)
C26 0.0194(13) 0.0191(12) 0.0152(13) 0.0075(10) 0.0078(11) 0.0063(10)
C27 0.0203(13) 0.0175(12) 0.0166(13) 0.0063(10) 0.0108(11) 0.0072(10)
C28 0.0221(13) 0.0207(13) 0.0157(13) 0.0066(10) 0.0092(11) 0.0085(11)
C29 0.0205(13) 0.0229(13) 0.0167(13) 0.0085(10) 0.0107(11) 0.0082(11)
C30 0.0209(13) 0.0218(13) 0.0198(13) 0.0078(10) 0.0132(11) 0.0108(11)
C31 0.0194(13) 0.0320(14) 0.0186(14) 0.0124(11) 0.0114(12) 0.0130(12)
C32 0.0220(13) 0.0261(14) 0.0190(14) 0.0097(11) 0.0100(12) 0.0107(11)
C33 0.0291(15) 0.0311(15) 0.0329(16) 0.0180(12) 0.0154(14) 0.0183(13)
C34 0.0190(13) 0.0293(14) 0.0197(14) 0.0091(11) 0.0103(12) 0.0137(12)
C35 0.0261(15) 0.0461(18) 0.0264(16) 0.0161(13) 0.0162(14) 0.0163(14)
C36 0.0216(13) 0.0278(14) 0.0240(14) 0.0117(11) 0.0107(12) 0.0136(12)
C37 0.0197(13) 0.0324(15) 0.0240(15) 0.0058(11) 0.0113(12) 0.0157(12)
C38 0.0232(13) 0.0237(13) 0.0230(14) 0.0087(11) 0.0130(12) 0.0126(11)
C39 0.0289(15) 0.0346(16) 0.0366(17) 0.0075(12) 0.0160(14) 0.0195(14)
C40 0.0291(15) 0.0312(15) 0.0334(17) 0.0100(12) 0.0184(14) 0.0164(13)
C41 0.0313(15) 0.0275(15) 0.0224(15) 0.0109(12) 0.0085(13) 0.0098(12)
C42 0.0201(13) 0.0247(13) 0.0241(14) 0.0091(10) 0.0130(12) 0.0129(12)
C43 0.0246(14) 0.0276(14) 0.0256(15) 0.0058(11) 0.0105(13) 0.0118(12)
C44 0.0261(14) 0.0298(15) 0.0358(17) 0.0098(12) 0.0184(14) 0.0198(13)
C45 0.0302(15) 0.0319(15) 0.0326(16) 0.0158(12) 0.0216(14) 0.0220(13)
C46 0.0304(15) 0.0266(14) 0.0236(15) 0.0122(11) 0.0169(13) 0.0131(12)
C47 0.0200(13) 0.0211(13) 0.0232(14) 0.0110(10) 0.0140(12) 0.0124(11)
C48 0.0179(13) 0.0295(14) 0.0226(14) 0.0106(11) 0.0104(12) 0.0170(12)
C49 0.0196(13) 0.0305(15) 0.0313(16) 0.0091(11) 0.0123(13) 0.0189(13)
C50 0.0239(14) 0.0335(15) 0.0413(18) 0.0133(12) 0.0210(14) 0.0256(14)
C51 0.0345(16) 0.0352(16) 0.0379(17) 0.0202(13) 0.0267(15) 0.0260(14)
C52 0.0353(16) 0.0305(15) 0.0299(16) 0.0162(12) 0.0240(14) 0.0180(13)
C53 0.0238(13) 0.0249(13) 0.0242(14) 0.0133(11) 0.0159(12) 0.0143(12)
C54 0.0214(13) 0.0165(12) 0.0190(13) 0.0070(10) 0.0131(11) 0.0090(10)
C55 0.0169(12) 0.0174(12) 0.0164(13) 0.0070(9) 0.0072(11) 0.0070(10)
C56 0.0243(13) 0.0158(12) 0.0146(13) 0.0092(10) 0.0109(11) 0.0068(10)
C57 0.0217(13) 0.0195(13) 0.0189(13) 0.0075(10) 0.0120(11) 0.0098(11)
C58 0.0215(13) 0.0168(12) 0.0157(13) 0.0088(10) 0.0095(11) 0.0077(10)
C59 0.0221(13) 0.0187(12) 0.0150(13) 0.0085(10) 0.0102(11) 0.0081(10)
C60 0.0212(13) 0.0322(14) 0.0192(14) 0.0121(11) 0.0129(12) 0.0123(12)
C61 0.0192(13) 0.0245(14) 0.0176(14) 0.0056(10) 0.0085(11) 0.0077(11)
C62 0.0299(16) 0.0292(15) 0.0354(17) 0.0148(12) 0.0132(14) 0.0143(14)
C63 0.0185(13) 0.0249(13) 0.0185(13) 0.0095(10) 0.0095(11) 0.0113(11)
C64 0.0199(13) 0.0317(15) 0.0234(14) 0.0091(11) 0.0127(12) 0.0120(12)
C65 0.0227(14) 0.0232(13) 0.0261(15) 0.0092(11) 0.0100(12) 0.0132(12)
C66 0.0209(13) 0.0207(13) 0.0188(13) 0.0074(10) 0.0081(11) 0.0079(11)
C67 0.0213(13) 0.0251(14) 0.0198(14) 0.0058(11) 0.0074(12) 0.0100(11)
C68 0.0342(17) 0.0361(17) 0.0224(16) 0.0016(13) 0.0037(14) 0.0135(14)
C69 0.0335(17) 0.0295(16) 0.0305(17) 0.0099(13) 0.0086(14) 0.0071(13)
C70 0.0234(15) 0.0407(17) 0.0293(17) 0.0033(12) 0.0102(13) 0.0133(14)
C71 0.0235(13) 0.0241(13) 0.0158(13) 0.0102(10) 0.0113(11) 0.0106(11)
C72 0.0169(12) 0.0241(13) 0.0131(12) 0.0074(10) 0.0075(11) 0.0102(11)
C73 0.0199(12) 0.0192(12) 0.0141(12) 0.0078(10) 0.0071(11) 0.0083(10)
C74 0.0217(13) 0.0173(12) 0.0186(13) 0.0076(10) 0.0110(11) 0.0113(11)
C75 0.0198(12) 0.0207(13) 0.0140(12) 0.0064(10) 0.0089(11) 0.0077(10)
C76 0.0196(13) 0.0209(13) 0.0147(13) 0.0067(10) 0.0075(11) 0.0089(11)
C77 0.0196(12) 0.0213(13) 0.0177(13) 0.0043(10) 0.0089(11) 0.0124(11)
C78 0.0270(14) 0.0198(13) 0.0197(14) 0.0091(10) 0.0121(12) 0.0121(11)
C79 0.0349(15) 0.0258(14) 0.0199(14) 0.0135(12) 0.0166(13) 0.0118(12)
C80 0.0322(15) 0.0341(15) 0.0317(16) 0.0208(12) 0.0197(14) 0.0189(13)
C81 0.0261(13) 0.0193(13) 0.0165(13) 0.0075(10) 0.0104(12) 0.0103(11)
C82 0.0267(14) 0.0201(13) 0.0233(14) 0.0109(11) 0.0128(12) 0.0099(11)
C83 0.0339(15) 0.0233(14) 0.0250(15) 0.0108(12) 0.0121(13) 0.0151(12)
C84 0.0293(14) 0.0196(13) 0.0227(14) 0.0081(11) 0.0144(12) 0.0113(11)
C85 0.0233(14) 0.0270(14) 0.0203(14) 0.0094(11) 0.0109(12) 0.0111(12)
C86 0.0305(15) 0.0325(15) 0.0309(16) 0.0139(12) 0.0126(14) 0.0202(13)
C87 0.0290(15) 0.0321(15) 0.0194(14) 0.0106(12) 0.0100(13) 0.0087(12)
C88 0.0280(15) 0.0335(16) 0.0345(17) 0.0072(12) 0.0153(14) 0.0161(14)
C89 0.0240(13) 0.0251(14) 0.0303(15) 0.0150(11) 0.0172(13) 0.0188(12)
C90 0.0319(15) 0.0404(16) 0.0337(17) 0.0190(13) 0.0202(14) 0.0280(14)
C91 0.0382(17) 0.0417(17) 0.050(2) 0.0229(14) 0.0324(16) 0.0357(16)
C92 0.0360(16) 0.0286(15) 0.053(2) 0.0139(13) 0.0324(16) 0.0254(15)
C93 0.0311(15) 0.0231(14) 0.0384(17) 0.0089(11) 0.0216(14) 0.0151(13)
C94 0.0287(14) 0.0229(13) 0.0301(15) 0.0136(11) 0.0211(13) 0.0157(12)
C95 0.0170(12) 0.0252(13) 0.0218(14) 0.0096(10) 0.0097(11) 0.0135(11)
C96 0.0205(13) 0.0270(14) 0.0312(16) 0.0061(11) 0.0100(13) 0.0173(13)
C97 0.0260(14) 0.0323(15) 0.0428(18) 0.0112(12) 0.0202(14) 0.0260(14)
C98 0.0353(16) 0.0379(16) 0.0404(18) 0.0209(13) 0.0279(15) 0.0278(15)
C99 0.0370(16) 0.0280(14) 0.0289(15) 0.0147(12) 0.0237(14) 0.0164(13)
C100 0.0231(13) 0.0221(13) 0.0275(15) 0.0119(10) 0.0151(12) 0.0157(12)
C101 0.0184(12) 0.0176(12) 0.0155(13) 0.0050(10) 0.0091(11) 0.0070(10)
C102 0.0190(12) 0.0183(12) 0.0147(12) 0.0083(10) 0.0083(11) 0.0058(10)
C103 0.0250(13) 0.0162(12) 0.0153(13) 0.0093(10) 0.0124(11) 0.0066(10)
C104 0.0215(13) 0.0205(13) 0.0182(13) 0.0067(10) 0.0111(11) 0.0092(11)
C105 0.0204(13) 0.0200(13) 0.0153(13) 0.0049(10) 0.0089(11) 0.0056(10)
C106 0.0239(13) 0.0205(13) 0.0163(13) 0.0072(10) 0.0098(11) 0.0092(11)
C107 0.0208(13) 0.0238(13) 0.0181(13) 0.0079(10) 0.0109(11) 0.0096(11)
C108 0.0230(14) 0.0321(15) 0.0227(14) 0.0113(11) 0.0128(12) 0.0160(12)
C109 0.0339(16) 0.0319(15) 0.0308(16) 0.0205(12) 0.0187(14) 0.0202(13)
C110 0.0186(13) 0.0300(14) 0.0219(14) 0.0073(11) 0.0106(12) 0.0129(12)
C111 0.0258(15) 0.0386(16) 0.0274(16) 0.0111(12) 0.0153(13) 0.0124(13)
C112 0.0221(14) 0.0263(14) 0.0270(15) 0.0092(11) 0.0115(12) 0.0132(12)
C113 0.0194(13) 0.0337(15) 0.0272(15) 0.0083(11) 0.0118(12) 0.0172(13)
C114 0.0281(15) 0.0283(14) 0.0287(16) 0.0115(12) 0.0163(13) 0.0146(13)
C115 0.0328(16) 0.0335(16) 0.0362(18) 0.0110(13) 0.0209(15) 0.0132(14)
C116 0.0336(16) 0.0283(15) 0.0325(17) 0.0075(12) 0.0154(14) 0.0130(13)
C117 0.0343(16) 0.0306(15) 0.0226(15) 0.0098(12) 0.0101(14) 0.0097(13)
C118 0.0304(14) 0.0272(14) 0.0227(14) 0.0153(11) 0.0185(13) 0.0151(12)
C119 0.0169(12) 0.0250(13) 0.0159(13) 0.0083(10) 0.0079(11) 0.0109(11)
C120 0.0193(12) 0.0192(13) 0.0149(13) 0.0078(10) 0.0072(11) 0.0073(10)
C121 0.0163(12) 0.0220(13) 0.0167(13) 0.0065(10) 0.0061(11) 0.0118(11)
C122 0.0190(12) 0.0207(13) 0.0145(13) 0.0072(10) 0.0086(11) 0.0072(10)
C123 0.0160(12) 0.0197(12) 0.0161(13) 0.0057(10) 0.0051(11) 0.0084(10)
C124 0.0193(13) 0.0243(13) 0.0213(14) 0.0078(10) 0.0100(11) 0.0152(11)
C125 0.0321(15) 0.0221(13) 0.0176(13) 0.0114(11) 0.0117(12) 0.0116(11)
C126 0.0243(14) 0.0224(13) 0.0193(14) 0.0069(11) 0.0091(12) 0.0098(11)
C127 0.0327(16) 0.0299(15) 0.0340(17) 0.0179(13) 0.0167(14) 0.0140(13)
C128 0.0266(14) 0.0200(13) 0.0204(14) 0.0063(10) 0.0129(12) 0.0083(11)
C129 0.0249(14) 0.0216(13) 0.0256(15) 0.0089(11) 0.0119(13) 0.0087(12)
C130 0.0374(16) 0.0245(14) 0.0254(15) 0.0107(12) 0.0148(14) 0.0133(12)
C131 0.0247(14) 0.0246(14) 0.0247(15) 0.0089(11) 0.0119(12) 0.0118(12)
C132 0.0235(14) 0.0247(14) 0.0220(14) 0.0089(11) 0.0114(12) 0.0098(12)
C133 0.0415(17) 0.0249(15) 0.0269(16) 0.0056(13) 0.0136(14) 0.0099(13)
C134 0.0290(16) 0.0323(16) 0.0311(17) 0.0079(12) 0.0096(14) 0.0072(14)
C135 0.0294(15) 0.0341(16) 0.0214(15) 0.0041(12) 0.0108(13) 0.0063(13)
C136 0.0259(14) 0.0217(13) 0.0234(14) 0.0119(11) 0.0165(12) 0.0123(11)
C137 0.0305(15) 0.0240(14) 0.0325(16) 0.0081(11) 0.0199(14) 0.0126(12)
C138 0.0322(16) 0.0317(15) 0.0440(19) 0.0153(12) 0.0278(15) 0.0224(14)
C139 0.0342(16) 0.0529(19) 0.0401(19) 0.0209(14) 0.0264(15) 0.0346(16)
C140 0.0288(15) 0.0521(19) 0.0257(16) 0.0155(13) 0.0162(14) 0.0235(15)
C141 0.0224(13) 0.0305(14) 0.0227(14) 0.0134(11) 0.0141(12) 0.0167(12)

loop_
_atom_type_symbol
_atom_type_description
_atom_type_scat_dispersion_real
_atom_type_scat_dispersion_imag
_atom_type_scat_source
C C 0.0033 0.0016 'International Tables Vol C Tables 4.2.6.8 and 6.1.1.4'
H H 0.0000 0.0000 'International Tables Vol C Tables 4.2.6.8 and 6.1.1.4'
N N 0.0061 0.0033 'International Tables Vol C Tables 4.2.6.8 and 6.1.1.4'
O O 0.0106 0.0060 'International Tables Vol C Tables 4.2.6.8 and 6.1.1.4'

loop_
_geom_angle_atom_site_label_1
_geom_angle_atom_site_label_2
_geom_angle_atom_site_label_3
_geom_angle_site_symmetry_1
_geom_angle_site_symmetry_3
_geom_angle
_geom_angle_publ_flag
C8 O1 C13 . . 115.89(19) ?
C14 O2 C15 . . 116.1(2) ?
C26 O4 C31 . . 118.18(18) ?
C32 O5 C33 . . 116.10(19) ?
C55 O7 C60 . . 115.42(18) ?
C61 O8 C62 . . 115.8(2) ?
C73 O10 C78 . . 118.62(18) ?
C79 O11 C80 . . 116.64(19) ?
C102 O13 C107 . . 117.83(18) ?
C108 O14 C109 . . 116.40(19) ?
C120 O16 C125 . . 116.33(18) ?
C126 O17 C127 . . 116.0(2) ?
N2 N1 C1 . . 102.3(2) ?
N1 N2 N3 . . 117.50(19) ?
N1 N2 C7 . . 120.6(2) ?
N3 N2 C7 . . 121.9(2) ?
N2 N3 C6 . . 102.4(2) ?
N5 N4 C42 . . 102.41(19) ?
N6 N5 N4 . . 117.38(19) ?
N6 N5 C27 . . 120.12(19) ?
N4 N5 C27 . . 121.66(19) ?
N5 N6 C47 . . 102.60(19) ?
N8 N7 C48 . . 102.3(2) ?
N9 N8 N7 . . 117.42(19) ?
N9 N8 C54 . . 122.1(2) ?
N7 N8 C54 . . 120.21(19) ?
N8 N9 C53 . . 102.43(19) ?
N11 N10 C89 . . 102.1(2) ?
N12 N11 N10 . . 117.80(19) ?
N12 N11 C74 . . 121.9(2) ?
N10 N11 C74 . . 119.8(2) ?
N11 N12 C94 . . 102.3(2) ?
N14 N13 C95 . . 102.39(19) ?
N15 N14 N13 . . 117.36(19) ?
N15 N14 C101 . . 121.24(19) ?
N13 N14 C101 . . 121.22(19) ?
N14 N15 C100 . . 102.6(2) ?
N17 N16 C136 . . 102.5(2) ?
N16 N17 N18 . . 117.54(19) ?
N16 N17 C121 . . 121.1(2) ?
N18 N17 C121 . . 120.91(19) ?
N17 N18 C141 . . 102.2(2) ?
N1 C1 C6 . . 109.0(2) ?
N1 C1 C2 . . 129.3(3) ?
C6 C1 C2 . . 121.7(2) ?
C3 C2 C1 . . 116.2(3) ?
C3 C2 H2 . . 121.9 ?
C1 C2 H2 . . 121.9 ?
C2 C3 C4 . . 122.2(2) ?
C2 C3 H3 . . 118.9 ?
C4 C3 H3 . . 118.9 ?
C5 C4 C3 . . 122.4(2) ?
C5 C4 H4 . . 118.8 ?
C3 C4 H4 . . 118.8 ?
C4 C5 C6 . . 116.9(3) ?
C4 C5 H5 . . 121.6 ?
C6 C5 H5 . . 121.6 ?
N3 C6 C1 . . 108.7(2) ?
N3 C6 C5 . . 130.5(2) ?
C1 C6 C5 . . 120.7(2) ?
C12 C7 C8 . . 121.9(2) ?
C12 C7 N2 . . 118.2(2) ?
C8 C7 N2 . . 119.8(2) ?
O1 C8 C7 . . 122.1(2) ?
O1 C8 C9 . . 119.1(2) ?
C7 C8 C9 . . 118.8(2) ?
C8 C9 C10 . . 118.8(2) ?
C8 C9 C24 . . 119.7(2) ?
C10 C9 C24 . . 121.3(2) ?
C9 C10 C11 . . 122.8(2) ?
C9 C10 H10 . . 118.6 ?
C11 C10 H10 . . 118.6 ?
C10 C11 C12 . . 117.2(2) ?
C10 C11 C16 . . 122.9(2) ?
C12 C11 C16 . . 119.8(2) ?
C7 C12 C11 . . 120.4(2) ?
C7 C12 H12 . . 119.8 ?
C11 C12 H12 . . 119.8 ?
O1 C13 C14 . . 109.56(19) ?
O1 C13 H13A . . 109.8 ?
C14 C13 H13A . . 109.8 ?
O1 C13 H13B . . 109.8 ?
C14 C13 H13B . . 109.8 ?
H13A C13 H13B . . 108.2 ?
O3 C14 O2 . . 124.4(2) ?
O3 C14 C13 . . 126.0(2) ?
O2 C14 C13 . . 109.5(2) ?
O2 C15 H15A . . 109.5 ?
O2 C15 H15B . . 109.5 ?
H15A C15 H15B . . 109.5 ?
O2 C15 H15C . . 109.5 ?
H15A C15 H15C . . 109.5 ?
H15B C15 H15C . . 109.5 ?
C18 C16 C11 . . 110.3(2) ?
C18 C16 C17 . . 107.8(3) ?
C11 C16 C17 . . 109.6(2) ?
C18 C16 C19 . . 112.5(3) ?
C11 C16 C19 . . 106.4(2) ?
C17 C16 C19 . . 110.2(2) ?
C16 C17 H17A . . 109.5 ?
C16 C17 H17B . . 109.5 ?
H17A C17 H17B . . 109.5 ?
C16 C17 H17C . . 109.5 ?
H17A C17 H17C . . 109.5 ?
H17B C17 H17C . . 109.5 ?
C16 C18 H18A . . 109.5 ?
C16 C18 H18B . . 109.5 ?
H18A C18 H18B . . 109.5 ?
C16 C18 H18C . . 109.5 ?
H18A C18 H18C . . 109.5 ?
H18B C18 H18C . . 109.5 ?
C20 C19 C16 . . 128.6(2) ?
C20 C19 H19A . . 105.1 ?
C16 C19 H19A . . 105.1 ?
C20 C19 H19B . . 105.1 ?
C16 C19 H19B . . 105.1 ?
H19A C19 H19B . . 105.9 ?
C22 C20 C19 . . 118.6(3) ?
C22 C20 C23 . . 114.0(3) ?
C19 C20 C23 . . 110.2(3) ?
C21' C20 C22' . . 113.0(3) ?
C19 C20 C22' . . 109.9(3) ?
C21' C20 C23' . . 108.2(3) ?
C19 C20 C23' . . 110.3(3) ?
C22' C20 C23' . . 101.6(3) ?
C22 C20 C21 . . 106.2(3) ?
C19 C20 C21 . . 103.8(2) ?
C23 C20 C21 . . 102.1(3) ?
C20 C21 H21A . . 109.5 ?
C20 C21 H21B . . 109.5 ?
C20 C21 H21C . . 109.5 ?
C20 C22 H22A . . 109.5 ?
C20 C22 H22B . . 109.5 ?
C20 C22 H22C . . 109.5 ?
C20 C23 H23A . . 109.5 ?
C20 C23 H23B . . 109.5 ?
C20 C23 H23C . . 109.5 ?
C20 C21' H21D . . 109.5 ?
C20 C21' H21E . . 109.5 ?
H21D C21' H21E . . 109.5 ?
C20 C21' H21F . . 109.5 ?
H21D C21' H21F . . 109.5 ?
H21E C21' H21F . . 109.5 ?
C20 C22' H22D . . 109.5 ?
C20 C22' H22E . . 109.5 ?
H22D C22' H22E . . 109.5 ?
C20 C22' H22F . . 109.5 ?
H22D C22' H22F . . 109.5 ?
H22E C22' H22F . . 109.5 ?
C20 C23' H23D . . 109.5 ?
C20 C23' H23E . . 109.5 ?
H23D C23' H23E . . 109.5 ?
C20 C23' H23F . . 109.5 ?
H23D C23' H23F . . 109.5 ?
H23E C23' H23F . . 109.5 ?
C9 C24 C25 . . 115.3(2) ?
C9 C24 H24A . . 108.4 ?
C25 C24 H24A . . 108.4 ?
C9 C24 H24B . . 108.4 ?
C25 C24 H24B . . 108.4 ?
H24A C24 H24B . . 107.5 ?
C30 C25 C26 . . 119.0(2) ?
C30 C25 C24 . . 120.2(2) ?
C26 C25 C24 . . 120.7(2) ?
O4 C26 C27 . . 124.0(2) ?
O4 C26 C25 . . 117.7(2) ?
C27 C26 C25 . . 118.3(2) ?
C28 C27 C26 . . 121.5(2) ?
C28 C27 N5 . . 116.2(2) ?
C26 C27 N5 . . 122.3(2) ?
C27 C28 C29 . . 121.4(2) ?
C27 C28 H28 . . 119.3 ?
C29 C28 H28 . . 119.3 ?
C28 C29 C30 . . 116.5(2) ?
C28 C29 C34 . . 122.5(2) ?
C30 C29 C34 . . 120.8(2) ?
C25 C30 C29 . . 123.2(2) ?
C25 C30 H30 . . 118.4 ?
C29 C30 H30 . . 118.4 ?
O4 C31 C32 . . 108.40(19) ?
O4 C31 H31A . . 110.0 ?
C32 C31 H31A . . 110.0 ?
O4 C31 H31B . . 110.0 ?
C32 C31 H31B . . 110.0 ?
H31A C31 H31B . . 108.4 ?
O6 C32 O5 . . 124.1(2) ?
O6 C32 C31 . . 126.2(2) ?
O5 C32 C31 . . 109.7(2) ?
O5 C33 H33A . . 109.5 ?
O5 C33 H33B . . 109.5 ?
H33A C33 H33B . . 109.5 ?
O5 C33 H33C . . 109.5 ?
H33A C33 H33C . . 109.5 ?
H33B C33 H33C . . 109.5 ?
C36 C34 C29 . . 111.0(2) ?
C36 C34 C35 . . 106.5(2) ?
C29 C34 C35 . . 107.2(2) ?
C36 C34 C37 . . 112.8(2) ?
C29 C34 C37 . . 112.7(2) ?
C35 C34 C37 . . 106.1(2) ?
C34 C35 H35A . . 109.5 ?
C34 C35 H35B . . 109.5 ?
H35A C35 H35B . . 109.5 ?
C34 C35 H35C . . 109.5 ?
H35A C35 H35C . . 109.5 ?
H35B C35 H35C . . 109.5 ?
C34 C36 H36A . . 109.5 ?
C34 C36 H36B . . 109.5 ?
H36A C36 H36B . . 109.5 ?
C34 C36 H36C . . 109.5 ?
H36A C36 H36C . . 109.5 ?
H36B C36 H36C . . 109.5 ?
C38 C37 C34 . . 123.7(2) ?
C38 C37 H37A . . 106.4 ?
C34 C37 H37A . . 106.4 ?
C38 C37 H37B . . 106.4 ?
C34 C37 H37B . . 106.4 ?
H37A C37 H37B . . 106.5 ?
C39 C38 C41 . . 107.1(2) ?
C39 C38 C40 . . 107.6(2) ?
C41 C38 C40 . . 110.3(2) ?
C39 C38 C37 . . 107.3(2) ?
C41 C38 C37 . . 112.1(2) ?
C40 C38 C37 . . 112.2(2) ?
C38 C39 H39A . . 109.5 ?
C38 C39 H39B . . 109.5 ?
H39A C39 H39B . . 109.5 ?
C38 C39 H39C . . 109.5 ?
H39A C39 H39C . . 109.5 ?
H39B C39 H39C . . 109.5 ?
C38 C40 H40A . . 109.5 ?
C38 C40 H40B . . 109.5 ?
H40A C40 H40B . . 109.5 ?
C38 C40 H40C . . 109.5 ?
H40A C40 H40C . . 109.5 ?
H40B C40 H40C . . 109.5 ?
C38 C41 H41A . . 109.5 ?
C38 C41 H41B . . 109.5 ?
H41A C41 H41B . . 109.5 ?
C38 C41 H41C . . 109.5 ?
H41A C41 H41C . . 109.5 ?
H41B C41 H41C . . 109.5 ?
N4 C42 C47 . . 108.8(2) ?
N4 C42 C43 . . 130.5(2) ?
C47 C42 C43 . . 120.7(2) ?
C44 C43 C42 . . 117.0(3) ?
C44 C43 H43 . . 121.5 ?
C42 C43 H43 . . 121.5 ?
C43 C44 C45 . . 121.9(2) ?
C43 C44 H44 . . 119.1 ?
C45 C44 H44 . . 119.1 ?
C46 C45 C44 . . 122.5(2) ?
C46 C45 H45 . . 118.8 ?
C44 C45 H45 . . 118.8 ?
C45 C46 C47 . . 116.2(2) ?
C45 C46 H46 . . 121.9 ?
C47 C46 H46 . . 121.9 ?
N6 C47 C42 . . 108.8(2) ?
N6 C47 C46 . . 129.4(2) ?
C42 C47 C46 . . 121.7(2) ?
N7 C48 C53 . . 109.0(2) ?
N7 C48 C49 . . 129.2(2) ?
C53 C48 C49 . . 121.7(2) ?
C50 C49 C48 . . 116.7(3) ?
C50 C49 H49 . . 121.6 ?
C48 C49 H49 . . 121.6 ?
C49 C50 C51 . . 121.4(2) ?
C49 C50 H50 . . 119.3 ?
C51 C50 H50 . . 119.3 ?
C52 C51 C50 . . 122.9(2) ?
C52 C51 H51 . . 118.5 ?
C50 C51 H51 . . 118.5 ?
C51 C52 C53 . . 116.9(3) ?
C51 C52 H52 . . 121.6 ?
C53 C52 H52 . . 121.6 ?
N9 C53 C48 . . 108.9(2) ?
N9 C53 C52 . . 130.6(2) ?
C48 C53 C52 . . 120.4(2) ?
C59 C54 C55 . . 121.5(2) ?
C59 C54 N8 . . 118.4(2) ?
C55 C54 N8 . . 120.1(2) ?
O7 C55 C54 . . 121.9(2) ?
O7 C55 C56 . . 118.8(2) ?
C54 C55 C56 . . 119.2(2) ?
C57 C56 C55 . . 118.2(2) ?
C57 C56 C71 . . 121.9(2) ?
C55 C56 C71 . . 119.8(2) ?
C58 C57 C56 . . 123.3(2) ?
C58 C57 H57 . . 118.4 ?
C56 C57 H57 . . 118.4 ?
C57 C58 C59 . . 117.1(2) ?
C57 C58 C63 . . 122.5(2) ?
C59 C58 C63 . . 120.3(2) ?
C54 C59 C58 . . 120.6(2) ?
C54 C59 H59 . . 119.7 ?
C58 C59 H59 . . 119.7 ?
O7 C60 C61 . . 109.27(19) ?
O7 C60 H60A . . 109.8 ?
C61 C60 H60A . . 109.8 ?
O7 C60 H60B . . 109.8 ?
C61 C60 H60B . . 109.8 ?
H60A C60 H60B . . 108.3 ?
O9 C61 O8 . . 124.4(2) ?
O9 C61 C60 . . 126.9(2) ?
O8 C61 C60 . . 108.7(2) ?
O8 C62 H62A . . 109.5 ?
O8 C62 H62B . . 109.5 ?
H62A C62 H62B . . 109.5 ?
O8 C62 H62C . . 109.5 ?
H62A C62 H62C . . 109.5 ?
H62B C62 H62C . . 109.5 ?
C65 C63 C58 . . 110.04(19) ?
C65 C63 C64 . . 107.2(2) ?
C58 C63 C64 . . 109.2(2) ?
C65 C63 C66 . . 113.2(2) ?
C58 C63 C66 . . 104.76(18) ?
C64 C63 C66 . . 112.4(2) ?
C63 C64 H64A . . 109.5 ?
C63 C64 H64B . . 109.5 ?
H64A C64 H64B . . 109.5 ?
C63 C64 H64C . . 109.5 ?
H64A C64 H64C . . 109.5 ?
H64B C64 H64C . . 109.5 ?
C63 C65 H65A . . 109.5 ?
C63 C65 H65B . . 109.5 ?
H65A C65 H65B . . 109.5 ?
C63 C65 H65C . . 109.5 ?
H65A C65 H65C . . 109.5 ?
H65B C65 H65C . . 109.5 ?
C67 C66 C63 . . 124.4(2) ?
C67 C66 H66A . . 106.2 ?
C63 C66 H66A . . 106.2 ?
C67 C66 H66B . . 106.2 ?
C63 C66 H66B . . 106.2 ?
H66A C66 H66B . . 106.4 ?
C68 C67 C70 . . 108.0(2) ?
C68 C67 C69 . . 107.7(2) ?
C70 C67 C69 . . 107.7(2) ?
C68 C67 C66 . . 113.2(2) ?
C70 C67 C66 . . 114.0(2) ?
C69 C67 C66 . . 106.0(2) ?
C67 C68 H68A . . 109.5 ?
C67 C68 H68B . . 109.5 ?
H68A C68 H68B . . 109.5 ?
C67 C68 H68C . . 109.5 ?
H68A C68 H68C . . 109.5 ?
H68B C68 H68C . . 109.5 ?
C67 C69 H69A . . 109.5 ?
C67 C69 H69B . . 109.5 ?
H69A C69 H69B . . 109.5 ?
C67 C69 H69C . . 109.5 ?
H69A C69 H69C . . 109.5 ?
H69B C69 H69C . . 109.5 ?
C67 C70 H70A . . 109.5 ?
C67 C70 H70B . . 109.5 ?
H70A C70 H70B . . 109.5 ?
C67 C70 H70C . . 109.5 ?
H70A C70 H70C . . 109.5 ?
H70B C70 H70C . . 109.5 ?
C56 C71 C72 . . 114.9(2) ?
C56 C71 H71A . . 108.6 ?
C72 C71 H71A . . 108.6 ?
C56 C71 H71B . . 108.6 ?
C72 C71 H71B . . 108.6 ?
H71A C71 H71B . . 107.5 ?
C77 C72 C73 . . 118.7(2) ?
C77 C72 C71 . . 119.6(2) ?
C73 C72 C71 . . 121.6(2) ?
O10 C73 C74 . . 123.8(2) ?
O10 C73 C72 . . 117.6(2) ?
C74 C73 C72 . . 118.6(2) ?
C73 C74 C75 . . 121.6(2) ?
C73 C74 N11 . . 122.6(2) ?
C75 C74 N11 . . 115.7(2) ?
C76 C75 C74 . . 120.9(2) ?
C76 C75 H75 . . 119.6 ?
C74 C75 H75 . . 119.6 ?
C75 C76 C77 . . 116.7(2) ?
C75 C76 C81 . . 122.0(2) ?
C77 C76 C81 . . 121.1(2) ?
C72 C77 C76 . . 123.4(2) ?
C72 C77 H77 . . 118.3 ?
C76 C77 H77 . . 118.3 ?
O10 C78 C79 . . 108.83(19) ?
O10 C78 H78A . . 109.9 ?
C79 C78 H78A . . 109.9 ?
O10 C78 H78B . . 109.9 ?
C79 C78 H78B . . 109.9 ?
H78A C78 H78B . . 108.3 ?
O12 C79 O11 . . 124.0(2) ?
O12 C79 C78 . . 125.5(2) ?
O11 C79 C78 . . 110.5(2) ?
O11 C80 H80A . . 109.5 ?
O11 C80 H80B . . 109.5 ?
H80A C80 H80B . . 109.5 ?
O11 C80 H80C . . 109.5 ?
H80A C80 H80C . . 109.5 ?
H80B C80 H80C . . 109.5 ?
C82 C81 C76 . . 111.15(19) ?
C82 C81 C83 . . 106.8(2) ?
C76 C81 C83 . . 106.7(2) ?
C82 C81 C84 . . 113.2(2) ?
C76 C81 C84 . . 112.3(2) ?
C83 C81 C84 . . 106.26(19) ?
C81 C82 H82A . . 109.5 ?
C81 C82 H82B . . 109.5 ?
H82A C82 H82B . . 109.5 ?
C81 C82 H82C . . 109.5 ?
H82A C82 H82C . . 109.5 ?
H82B C82 H82C . . 109.5 ?
C81 C83 H83A . . 109.5 ?
C81 C83 H83B . . 109.5 ?
H83A C83 H83B . . 109.5 ?
C81 C83 H83C . . 109.5 ?
H83A C83 H83C . . 109.5 ?
H83B C83 H83C . . 109.5 ?
C85 C84 C81 . . 122.9(2) ?
C85 C84 H84A . . 106.6 ?
C81 C84 H84A . . 106.6 ?
C85 C84 H84B . . 106.6 ?
C81 C84 H84B . . 106.6 ?
H84A C84 H84B . . 106.6 ?
C86 C85 C87 . . 110.5(2) ?
C86 C85 C88 . . 107.6(2) ?
C87 C85 C88 . . 106.7(2) ?
C86 C85 C84 . . 112.8(2) ?
C87 C85 C84 . . 111.8(2) ?
C88 C85 C84 . . 107.1(2) ?
C85 C86 H86A . . 109.5 ?
C85 C86 H86B . . 109.5 ?
H86A C86 H86B . . 109.5 ?
C85 C86 H86C . . 109.5 ?
H86A C86 H86C . . 109.5 ?
H86B C86 H86C . . 109.5 ?
C85 C87 H87A . . 109.5 ?
C85 C87 H87B . . 109.5 ?
H87A C87 H87B . . 109.5 ?
C85 C87 H87C . . 109.5 ?
H87A C87 H87C . . 109.5 ?
H87B C87 H87C . . 109.5 ?
C85 C88 H88A . . 109.5 ?
C85 C88 H88B . . 109.5 ?
H88A C88 H88B . . 109.5 ?
C85 C88 H88C . . 109.5 ?
H88A C88 H88C . . 109.5 ?
H88B C88 H88C . . 109.5 ?
N10 C89 C94 . . 109.4(2) ?
N10 C89 C90 . . 129.3(3) ?
C94 C89 C90 . . 121.2(2) ?
C91 C90 C89 . . 116.7(3) ?
C91 C90 H90 . . 121.7 ?
C89 C90 H90 . . 121.7 ?
C90 C91 C92 . . 122.2(3) ?
C90 C91 H91 . . 118.9 ?
C92 C91 H91 . . 118.9 ?
C93 C92 C91 . . 122.4(2) ?
C93 C92 H92 . . 118.8 ?
C91 C92 H92 . . 118.8 ?
C92 C93 C94 . . 116.0(3) ?
C92 C93 H93 . . 122.0 ?
C94 C93 H93 . . 122.0 ?
N12 C94 C89 . . 108.3(2) ?
N12 C94 C93 . . 130.1(3) ?
C89 C94 C93 . . 121.5(2) ?
N13 C95 C100 . . 108.5(2) ?
N13 C95 C96 . . 130.0(2) ?
C100 C95 C96 . . 121.4(2) ?
C97 C96 C95 . . 116.6(3) ?
C97 C96 H96 . . 121.7 ?
C95 C96 H96 . . 121.7 ?
C96 C97 C98 . . 122.0(2) ?
C96 C97 H97 . . 119.0 ?
C98 C97 H97 . . 119.0 ?
C99 C98 C97 . . 122.4(2) ?
C99 C98 H98 . . 118.8 ?
C97 C98 H98 . . 118.8 ?
C98 C99 C100 . . 116.9(3) ?
C98 C99 H99 . . 121.6 ?
C100 C99 H99 . . 121.6 ?
N15 C100 C95 . . 109.1(2) ?
N15 C100 C99 . . 130.1(2) ?
C95 C100 C99 . . 120.7(2) ?
C106 C101 C102 . . 121.3(2) ?
C106 C101 N14 . . 117.2(2) ?
C102 C101 N14 . . 121.4(2) ?
O13 C102 C101 . . 123.1(2) ?
O13 C102 C103 . . 118.2(2) ?
C101 C102 C103 . . 118.7(2) ?
C104 C103 C102 . . 118.7(2) ?
C104 C103 C118 . . 119.6(2) ?
C102 C103 C118 . . 121.7(2) ?
C103 C104 C105 . . 123.5(2) ?
C103 C104 H10B . . 118.3 ?
C105 C104 H10B . . 118.3 ?
C106 C105 C104 . . 116.5(2) ?
C106 C105 C110 . . 122.5(2) ?
C104 C105 C110 . . 120.7(2) ?
C101 C106 C105 . . 121.3(2) ?
C101 C106 H10C . . 119.4 ?
C105 C106 H10C . . 119.4 ?
O13 C107 C108 . . 108.92(19) ?
O13 C107 H10D . . 109.9 ?
C108 C107 H10D . . 109.9 ?
O13 C107 H10E . . 109.9 ?
C108 C107 H10E . . 109.9 ?
H10D C107 H10E . . 108.3 ?
O15 C108 O14 . . 123.7(2) ?
O15 C108 C107 . . 126.2(2) ?
O14 C108 C107 . . 110.1(2) ?
O14 C109 H10F . . 109.5 ?
O14 C109 H10G . . 109.5 ?
H10F C109 H10G . . 109.5 ?
O14 C109 H10H . . 109.5 ?
H10F C109 H10H . . 109.5 ?
H10G C109 H10H . . 109.5 ?
C112 C110 C105 . . 111.5(2) ?
C112 C110 C113 . . 112.7(2) ?
C105 C110 C113 . . 112.6(2) ?
C112 C110 C111 . . 106.7(2) ?
C105 C110 C111 . . 106.8(2) ?
C113 C110 C111 . . 106.0(2) ?
C110 C111 H11A . . 109.5 ?
C110 C111 H11B . . 109.5 ?
H11A C111 H11B . . 109.5 ?
C110 C111 H11C . . 109.5 ?
H11A C111 H11C . . 109.5 ?
H11B C111 H11C . . 109.5 ?
C110 C112 H11D . . 109.5 ?
C110 C112 H11E . . 109.5 ?
H11D C112 H11E . . 109.5 ?
C110 C112 H11F . . 109.5 ?
H11D C112 H11F . . 109.5 ?
H11E C112 H11F . . 109.5 ?
C110 C113 C114 . . 122.9(2) ?
C110 C113 H11G . . 106.6 ?
C114 C113 H11G . . 106.6 ?
C110 C113 H11H . . 106.6 ?
C114 C113 H11H . . 106.6 ?
H11G C113 H11H . . 106.6 ?
C115 C114 C117 . . 111.3(2) ?
C115 C114 C116 . . 108.5(2) ?
C117 C114 C116 . . 107.1(2) ?
C115 C114 C113 . . 111.3(2) ?
C117 C114 C113 . . 111.6(2) ?
C116 C114 C113 . . 106.7(2) ?
C114 C115 H11I . . 109.5 ?
C114 C115 H11J . . 109.5 ?
H11I C115 H11J . . 109.5 ?
C114 C115 H11K . . 109.5 ?
H11I C115 H11K . . 109.5 ?
H11J C115 H11K . . 109.5 ?
C114 C116 H11L . . 109.5 ?
C114 C116 H11M . . 109.5 ?
H11L C116 H11M . . 109.5 ?
C114 C116 H11N . . 109.5 ?
H11L C116 H11N . . 109.5 ?
H11M C116 H11N . . 109.5 ?
C114 C117 H11O . . 109.5 ?
C114 C117 H11P . . 109.5 ?
H11O C117 H11P . . 109.5 ?
C114 C117 H11Q . . 109.5 ?
H11O C117 H11Q . . 109.5 ?
H11P C117 H11Q . . 109.5 ?
C103 C118 C119 . . 114.9(2) ?
C103 C118 H11R . . 108.5 ?
C119 C118 H11R . . 108.5 ?
C103 C118 H11S . . 108.5 ?
C119 C118 H11S . . 108.5 ?
H11R C118 H11S . . 107.5 ?
C120 C119 C124 . . 118.7(2) ?
C120 C119 C118 . . 119.5(2) ?
C124 C119 C118 . . 121.7(2) ?
O16 C120 C119 . . 118.4(2) ?
O16 C120 C121 . . 122.7(2) ?
C119 C120 C121 . . 118.9(2) ?
C122 C121 C120 . . 121.5(2) ?
C122 C121 N17 . . 117.5(2) ?
C120 C121 N17 . . 121.0(2) ?
C121 C122 C123 . . 120.7(2) ?
C121 C122 H122 . . 119.6 ?
C123 C122 H122 . . 119.6 ?
C122 C123 C124 . . 117.2(2) ?
C122 C123 C128 . . 120.3(2) ?
C124 C123 C128 . . 122.5(2) ?
C119 C124 C123 . . 123.0(2) ?
C119 C124 H124 . . 118.5 ?
C123 C124 H124 . . 118.5 ?
O16 C125 C126 . . 109.18(19) ?
O16 C125 H12D . . 109.8 ?
C126 C125 H12D . . 109.8 ?
O16 C125 H12E . . 109.8 ?
C126 C125 H12E . . 109.8 ?
H12D C125 H12E . . 108.3 ?
O18 C126 O17 . . 124.0(2) ?
O18 C126 C125 . . 126.5(2) ?
O17 C126 C125 . . 109.5(2) ?
O17 C127 H12F . . 109.5 ?
O17 C127 H12G . . 109.5 ?
H12F C127 H12G . . 109.5 ?
O17 C127 H12H . . 109.5 ?
H12F C127 H12H . . 109.5 ?
H12G C127 H12H . . 109.5 ?
C130 C128 C123 . . 109.4(2) ?
C130 C128 C129 . . 107.8(2) ?
C123 C128 C129 . . 109.54(19) ?
C130 C128 C131 . . 113.5(2) ?
C123 C128 C131 . . 104.0(2) ?
C129 C128 C131 . . 112.5(2) ?
C128 C129 H12I . . 109.5 ?
C128 C129 H12J . . 109.5 ?
H12I C129 H12J . . 109.5 ?
C128 C129 H12K . . 109.5 ?
H12I C129 H12K . . 109.5 ?
H12J C129 H12K . . 109.5 ?
C128 C130 H13C . . 109.5 ?
C128 C130 H13D . . 109.5 ?
H13C C130 H13D . . 109.5 ?
C128 C130 H13E . . 109.5 ?
H13C C130 H13E . . 109.5 ?
H13D C130 H13E . . 109.5 ?
C132 C131 C128 . . 124.7(2) ?
C132 C131 H13F . . 106.2 ?
C128 C131 H13F . . 106.2 ?
C132 C131 H13G . . 106.2 ?
C128 C131 H13G . . 106.2 ?
H13F C131 H13G . . 106.3 ?
C133 C132 C135 . . 108.1(2) ?
C133 C132 C131 . . 113.9(2) ?
C135 C132 C131 . . 113.6(2) ?
C133 C132 C134 . . 107.2(2) ?
C135 C132 C134 . . 107.4(2) ?
C131 C132 C134 . . 106.2(2) ?
C132 C133 H13H . . 109.5 ?
C132 C133 H13I . . 109.5 ?
H13H C133 H13I . . 109.5 ?
C132 C133 H13J . . 109.5 ?
H13H C133 H13J . . 109.5 ?
H13I C133 H13J . . 109.5 ?
C132 C134 H13K . . 109.5 ?
C132 C134 H13L . . 109.5 ?
H13K C134 H13L . . 109.5 ?
C132 C134 H13M . . 109.5 ?
H13K C134 H13M . . 109.5 ?
H13L C134 H13M . . 109.5 ?
C132 C135 H13N . . 109.5 ?
C132 C135 H13O . . 109.5 ?
H13N C135 H13O . . 109.5 ?
C132 C135 H13P . . 109.5 ?
H13N C135 H13P . . 109.5 ?
H13O C135 H13P . . 109.5 ?
N16 C136 C141 . . 108.7(2) ?
N16 C136 C137 . . 130.0(2) ?
C141 C136 C137 . . 121.2(2) ?
C138 C137 C136 . . 116.8(3) ?
C138 C137 H137 . . 121.6 ?
C136 C137 H137 . . 121.6 ?
C137 C138 C139 . . 121.6(2) ?
C137 C138 H138 . . 119.2 ?
C139 C138 H138 . . 119.2 ?
C140 C139 C138 . . 122.7(3) ?
C140 C139 H139 . . 118.7 ?
C138 C139 H139 . . 118.7 ?
C139 C140 C141 . . 116.6(3) ?
C139 C140 H140 . . 121.7 ?
C141 C140 H140 . . 121.7 ?
N18 C141 C136 . . 109.0(2) ?
N18 C141 C140 . . 129.8(2) ?
C136 C141 C140 . . 121.1(2) ?

loop_
_geom_bond_atom_site_label_1
_geom_bond_atom_site_label_2
_geom_bond_site_symmetry_2
_geom_bond_distance
_geom_bond_publ_flag
O1 C8 . 1.377(3) ?
O1 C13 . 1.425(3) ?
O2 C14 . 1.335(3) ?
O2 C15 . 1.448(3) ?
O3 C14 . 1.197(3) ?
O4 C26 . 1.374(3) ?
O4 C31 . 1.427(3) ?
O5 C32 . 1.339(3) ?
O5 C33 . 1.447(3) ?
O6 C32 . 1.188(3) ?
O7 C55 . 1.376(3) ?
O7 C60 . 1.426(3) ?
O8 C61 . 1.344(3) ?
O8 C62 . 1.445(3) ?
O9 C61 . 1.192(3) ?
O10 C73 . 1.376(3) ?
O10 C78 . 1.425(3) ?
O11 C79 . 1.330(3) ?
O11 C80 . 1.447(3) ?
O12 C79 . 1.181(3) ?
O13 C102 . 1.375(3) ?
O13 C107 . 1.428(3) ?
O14 C108 . 1.335(3) ?
O14 C109 . 1.449(3) ?
O15 C108 . 1.184(3) ?
O16 C120 . 1.383(3) ?
O16 C125 . 1.417(3) ?
O17 C126 . 1.340(3) ?
O17 C127 . 1.443(3) ?
O18 C126 . 1.189(3) ?
N1 N2 . 1.334(3) ?
N1 C1 . 1.350(3) ?
N2 N3 . 1.336(3) ?
N2 C7 . 1.435(3) ?
N3 C6 . 1.350(3) ?
N4 N5 . 1.333(3) ?
N4 C42 . 1.357(3) ?
N5 N6 . 1.332(3) ?
N5 C27 . 1.432(3) ?
N6 C47 . 1.353(3) ?
N7 N8 . 1.337(3) ?
N7 C48 . 1.354(3) ?
N8 N9 . 1.337(3) ?
N8 C54 . 1.432(3) ?
N9 C53 . 1.352(3) ?
N10 N11 . 1.334(3) ?
N10 C89 . 1.349(3) ?
N11 N12 . 1.331(3) ?
N11 C74 . 1.437(3) ?
N12 C94 . 1.361(3) ?
N13 N14 . 1.334(3) ?
N13 C95 . 1.359(3) ?
N14 N15 . 1.331(3) ?
N14 C101 . 1.433(3) ?
N15 C100 . 1.347(3) ?
N16 N17 . 1.331(3) ?
N16 C136 . 1.352(3) ?
N17 N18 . 1.338(3) ?
N17 C121 . 1.430(3) ?
N18 C141 . 1.352(3) ?
C1 C6 . 1.410(4) ?
C1 C2 . 1.420(3) ?
C2 C3 . 1.368(4) ?
C2 H2 . 0.9500 ?
C3 C4 . 1.419(4) ?
C3 H3 . 0.9500 ?
C4 C5 . 1.361(4) ?
C4 H4 . 0.9500 ?
C5 C6 . 1.415(3) ?
C5 H5 . 0.9500 ?
C7 C12 . 1.379(3) ?
C7 C8 . 1.392(3) ?
C8 C9 . 1.393(3) ?
C9 C10 . 1.395(3) ?
C9 C24 . 1.513(3) ?
C10 C11 . 1.397(3) ?
C10 H10 . 0.9500 ?
C11 C12 . 1.399(3) ?
C11 C16 . 1.532(3) ?
C12 H12 . 0.9500 ?
C13 C14 . 1.505(3) ?
C13 H13A . 0.9900 ?
C13 H13B . 0.9900 ?
C15 H15A . 0.9800 ?
C15 H15B . 0.9800 ?
C15 H15C . 0.9800 ?
C16 C18 . 1.520(4) ?
C16 C17 . 1.540(4) ?
C16 C19 . 1.584(4) ?
C17 H17A . 0.9800 ?
C17 H17B . 0.9800 ?
C17 H17C . 0.9800 ?
C18 H18A . 0.9800 ?
C18 H18B . 0.9800 ?
C18 H18C . 0.9800 ?
C19 C20 . 1.463(3) ?
C19 H19A . 0.9900 ?
C19 H19B . 0.9900 ?
C20 C21' . 1.399(3) ?
C20 C22 . 1.408(3) ?
C20 C23 . 1.466(3) ?
C20 C22' . 1.485(3) ?
C20 C23' . 1.527(4) ?
C20 C21 . 1.560(4) ?
C21 H21A . 0.9800 ?
C21 H21B . 0.9800 ?
C21 H21C . 0.9800 ?
C22 H22A . 0.9800 ?
C22 H22B . 0.9800 ?
C22 H22C . 0.9800 ?
C23 H23A . 0.9800 ?
C23 H23B . 0.9800 ?
C23 H23C . 0.9800 ?
C21' H21D . 0.9800 ?
C21' H21E . 0.9800 ?
C21' H21F . 0.9800 ?
C22' H22D . 0.9800 ?
C22' H22E . 0.9800 ?
C22' H22F . 0.9800 ?
C23' H23D . 0.9800 ?
C23' H23E . 0.9800 ?
C23' H23F . 0.9800 ?
C24 C25 . 1.516(3) ?
C24 H24A . 0.9900 ?
C24 H24B . 0.9900 ?
C25 C30 . 1.392(3) ?
C25 C26 . 1.402(3) ?
C26 C27 . 1.393(3) ?
C27 C28 . 1.386(3) ?
C28 C29 . 1.389(3) ?
C28 H28 . 0.9500 ?
C29 C30 . 1.400(3) ?
C29 C34 . 1.533(3) ?
C30 H30 . 0.9500 ?
C31 C32 . 1.510(3) ?
C31 H31A . 0.9900 ?
C31 H31B . 0.9900 ?
C33 H33A . 0.9800 ?
C33 H33B . 0.9800 ?
C33 H33C . 0.9800 ?
C34 C36 . 1.527(3) ?
C34 C35 . 1.543(3) ?
C34 C37 . 1.554(3) ?
C35 H35A . 0.9800 ?
C35 H35B . 0.9800 ?
C35 H35C . 0.9800 ?
C36 H36A . 0.9800 ?
C36 H36B . 0.9800 ?
C36 H36C . 0.9800 ?
C37 C38 . 1.539(4) ?
C37 H37A . 0.9900 ?
C37 H37B . 0.9900 ?
C38 C39 . 1.531(3) ?
C38 C41 . 1.532(4) ?
C38 C40 . 1.532(3) ?
C39 H39A . 0.9800 ?
C39 H39B . 0.9800 ?
C39 H39C . 0.9800 ?
C40 H40A . 0.9800 ?
C40 H40B . 0.9800 ?
C40 H40C . 0.9800 ?
C41 H41A . 0.9800 ?
C41 H41B . 0.9800 ?
C41 H41C . 0.9800 ?
C42 C47 . 1.404(4) ?
C42 C43 . 1.412(3) ?
C43 C44 . 1.362(4) ?
C43 H43 . 0.9500 ?
C44 C45 . 1.420(4) ?
C44 H44 . 0.9500 ?
C45 C46 . 1.359(3) ?
C45 H45 . 0.9500 ?
C46 C47 . 1.415(3) ?
C46 H46 . 0.9500 ?
C48 C53 . 1.407(4) ?
C48 C49 . 1.415(3) ?
C49 C50 . 1.368(4) ?
C49 H49 . 0.9500 ?
C50 C51 . 1.414(4) ?
C50 H50 . 0.9500 ?
C51 C52 . 1.361(4) ?
C51 H51 . 0.9500 ?
C52 C53 . 1.417(3) ?
C52 H52 . 0.9500 ?
C54 C59 . 1.381(3) ?
C54 C55 . 1.394(3) ?
C55 C56 . 1.397(3) ?
C56 C57 . 1.396(3) ?
C56 C71 . 1.509(3) ?
C57 C58 . 1.394(3) ?
C57 H57 . 0.9500 ?
C58 C59 . 1.398(3) ?
C58 C63 . 1.539(3) ?
C59 H59 . 0.9500 ?
C60 C61 . 1.506(3) ?
C60 H60A . 0.9900 ?
C60 H60B . 0.9900 ?
C62 H62A . 0.9800 ?
C62 H62B . 0.9800 ?
C62 H62C . 0.9800 ?
C63 C65 . 1.533(3) ?
C63 C64 . 1.541(3) ?
C63 C66 . 1.558(3) ?
C64 H64A . 0.9800 ?
C64 H64B . 0.9800 ?
C64 H64C . 0.9800 ?
C65 H65A . 0.9800 ?
C65 H65B . 0.9800 ?
C65 H65C . 0.9800 ?
C66 C67 . 1.549(3) ?
C66 H66A . 0.9900 ?
C66 H66B . 0.9900 ?
C67 C68 . 1.524(4) ?
C67 C70 . 1.528(4) ?
C67 C69 . 1.529(4) ?
C68 H68A . 0.9800 ?
C68 H68B . 0.9800 ?
C68 H68C . 0.9800 ?
C69 H69A . 0.9800 ?
C69 H69B . 0.9800 ?
C69 H69C . 0.9800 ?
C70 H70A . 0.9800 ?
C70 H70B . 0.9800 ?
C70 H70C . 0.9800 ?
C71 C72 . 1.516(3) ?
C71 H71A . 0.9900 ?
C71 H71B . 0.9900 ?
C72 C77 . 1.391(3) ?
C72 C73 . 1.400(3) ?
C73 C74 . 1.384(3) ?
C74 C75 . 1.394(3) ?
C75 C76 . 1.389(3) ?
C75 H75 . 0.9500 ?
C76 C77 . 1.394(3) ?
C76 C81 . 1.541(3) ?
C77 H77 . 0.9500 ?
C78 C79 . 1.505(3) ?
C78 H78A . 0.9900 ?
C78 H78B . 0.9900 ?
C80 H80A . 0.9800 ?
C80 H80B . 0.9800 ?
C80 H80C . 0.9800 ?
C81 C82 . 1.526(3) ?
C81 C83 . 1.545(3) ?
C81 C84 . 1.547(3) ?
C82 H82A . 0.9800 ?
C82 H82B . 0.9800 ?
C82 H82C . 0.9800 ?
C83 H83A . 0.9800 ?
C83 H83B . 0.9800 ?
C83 H83C . 0.9800 ?
C84 C85 . 1.541(4) ?
C84 H84A . 0.9900 ?
C84 H84B . 0.9900 ?
C85 C86 . 1.527(4) ?
C85 C87 . 1.531(3) ?
C85 C88 . 1.534(3) ?
C86 H86A . 0.9800 ?
C86 H86B . 0.9800 ?
C86 H86C . 0.9800 ?
C87 H87A . 0.9800 ?
C87 H87B . 0.9800 ?
C87 H87C . 0.9800 ?
C88 H88A . 0.9800 ?
C88 H88B . 0.9800 ?
C88 H88C . 0.9800 ?
C89 C94 . 1.406(4) ?
C89 C90 . 1.413(3) ?
C90 C91 . 1.360(4) ?
C90 H90 . 0.9500 ?
C91 C92 . 1.418(4) ?
C91 H91 . 0.9500 ?
C92 C93 . 1.372(4) ?
C92 H92 . 0.9500 ?
C93 C94 . 1.412(3) ?
C93 H93 . 0.9500 ?
C95 C100 . 1.404(3) ?
C95 C96 . 1.417(3) ?
C96 C97 . 1.365(4) ?
C96 H96 . 0.9500 ?
C97 C98 . 1.413(4) ?
C97 H97 . 0.9500 ?
C98 C99 . 1.363(4) ?
C98 H98 . 0.9500 ?
C99 C100 . 1.417(3) ?
C99 H99 . 0.9500 ?
C101 C106 . 1.386(3) ?
C101 C102 . 1.393(3) ?
C102 C103 . 1.400(3) ?
C103 C104 . 1.391(3) ?
C103 C118 . 1.512(3) ?
C104 C105 . 1.395(3) ?
C104 H10B . 0.9500 ?
C105 C106 . 1.394(3) ?
C105 C110 . 1.543(3) ?
C106 H10C . 0.9500 ?
C107 C108 . 1.503(3) ?
C107 H10D . 0.9900 ?
C107 H10E . 0.9900 ?
C109 H10F . 0.9800 ?
C109 H10G . 0.9800 ?
C109 H10H . 0.9800 ?
C110 C112 . 1.518(3) ?
C110 C113 . 1.546(3) ?
C110 C111 . 1.548(3) ?
C111 H11A . 0.9800 ?
C111 H11B . 0.9800 ?
C111 H11C . 0.9800 ?
C112 H11D . 0.9800 ?
C112 H11E . 0.9800 ?
C112 H11F . 0.9800 ?
C113 C114 . 1.555(4) ?
C113 H11G . 0.9900 ?
C113 H11H . 0.9900 ?
C114 C115 . 1.526(4) ?
C114 C117 . 1.534(4) ?
C114 C116 . 1.535(4) ?
C115 H11I . 0.9800 ?
C115 H11J . 0.9800 ?
C115 H11K . 0.9800 ?
C116 H11L . 0.9800 ?
C116 H11M . 0.9800 ?
C116 H11N . 0.9800 ?
C117 H11O . 0.9800 ?
C117 H11P . 0.9800 ?
C117 H11Q . 0.9800 ?
C118 C119 . 1.517(3) ?
C118 H11R . 0.9900 ?
C118 H11S . 0.9900 ?
C119 C120 . 1.392(3) ?
C119 C124 . 1.393(3) ?
C120 C121 . 1.393(3) ?
C121 C122 . 1.384(3) ?
C122 C123 . 1.390(3) ?
C122 H122 . 0.9500 ?
C123 C124 . 1.395(3) ?
C123 C128 . 1.537(3) ?
C124 H124 . 0.9500 ?
C125 C126 . 1.503(3) ?
C125 H12D . 0.9900 ?
C125 H12E . 0.9900 ?
C127 H12F . 0.9800 ?
C127 H12G . 0.9800 ?
C127 H12H . 0.9800 ?
C128 C130 . 1.529(3) ?
C128 C129 . 1.540(3) ?
C128 C131 . 1.564(4) ?
C129 H12I . 0.9800 ?
C129 H12J . 0.9800 ?
C129 H12K . 0.9800 ?
C130 H13C . 0.9800 ?
C130 H13D . 0.9800 ?
C130 H13E . 0.9800 ?
C131 C132 . 1.533(3) ?
C131 H13F . 0.9900 ?
C131 H13G . 0.9900 ?
C132 C133 . 1.525(4) ?
C132 C135 . 1.526(3) ?
C132 C134 . 1.535(4) ?
C133 H13H . 0.9800 ?
C133 H13I . 0.9800 ?
C133 H13J . 0.9800 ?
C134 H13K . 0.9800 ?
C134 H13L . 0.9800 ?
C134 H13M . 0.9800 ?
C135 H13N . 0.9800 ?
C135 H13O . 0.9800 ?
C135 H13P . 0.9800 ?
C136 C141 . 1.408(4) ?
C136 C137 . 1.412(3) ?
C137 C138 . 1.368(4) ?
C137 H137 . 0.9500 ?
C138 C139 . 1.421(4) ?
C138 H138 . 0.9500 ?
C139 C140 . 1.358(4) ?
C139 H139 . 0.9500 ?
C140 C141 . 1.415(3) ?
C140 H140 . 0.9500 ?

loop_
_geom_torsion_atom_site_label_1
_geom_torsion_atom_site_label_2
_geom_torsion_atom_site_label_3
_geom_torsion_atom_site_label_4
_geom_torsion_site_symmetry_1
_geom_torsion_site_symmetry_2
_geom_torsion_site_symmetry_3
_geom_torsion_site_symmetry_4
_geom_torsion
_geom_torsion_publ_flag
C1 N1 N2 N3 . . . . -0.5(3) ?
C1 N1 N2 C7 . . . . -177.5(2) ?
N1 N2 N3 C6 . . . . 0.2(3) ?
C7 N2 N3 C6 . . . . 177.1(2) ?
C42 N4 N5 N6 . . . . -0.8(3) ?
C42 N4 N5 C27 . . . . -170.2(2) ?
N4 N5 N6 C47 . . . . 0.8(3) ?
C27 N5 N6 C47 . . . . 170.5(2) ?
C48 N7 N8 N9 . . . . 0.5(3) ?
C48 N7 N8 C54 . . . . 174.6(2) ?
N7 N8 N9 C53 . . . . -0.8(3) ?
C54 N8 N9 C53 . . . . -174.8(2) ?
C89 N10 N11 N12 . . . . -0.8(3) ?
C89 N10 N11 C74 . . . . -173.0(2) ?
N10 N11 N12 C94 . . . . 1.1(3) ?
C74 N11 N12 C94 . . . . 173.1(2) ?
C95 N13 N14 N15 . . . . 0.8(3) ?
C95 N13 N14 C101 . . . . 176.0(2) ?
N13 N14 N15 C100 . . . . -0.6(3) ?
C101 N14 N15 C100 . . . . -175.8(2) ?
C136 N16 N17 N18 . . . . 0.7(3) ?
C136 N16 N17 C121 . . . . 173.4(2) ?
N16 N17 N18 C141 . . . . -0.6(3) ?
C121 N17 N18 C141 . . . . -173.3(2) ?
N2 N1 C1 C6 . . . . 0.6(2) ?
N2 N1 C1 C2 . . . . 178.2(2) ?
N1 C1 C2 C3 . . . . -176.8(2) ?
C6 C1 C2 C3 . . . . 0.6(4) ?
C1 C2 C3 C4 . . . . 0.2(4) ?
C2 C3 C4 C5 . . . . -0.7(4) ?
C3 C4 C5 C6 . . . . 0.4(4) ?
N2 N3 C6 C1 . . . . 0.2(2) ?
N2 N3 C6 C5 . . . . -177.0(3) ?
N1 C1 C6 N3 . . . . -0.6(3) ?
C2 C1 C6 N3 . . . . -178.4(2) ?
N1 C1 C6 C5 . . . . 177.0(2) ?
C2 C1 C6 C5 . . . . -0.8(4) ?
C4 C5 C6 N3 . . . . 177.3(2) ?
C4 C5 C6 C1 . . . . 0.3(4) ?
N1 N2 C7 C12 . . . . 124.4(2) ?
N3 N2 C7 C12 . . . . -52.4(3) ?
N1 N2 C7 C8 . . . . -53.8(3) ?
N3 N2 C7 C8 . . . . 129.3(2) ?
C13 O1 C8 C7 . . . . -61.1(3) ?
C13 O1 C8 C9 . . . . 120.5(2) ?
C12 C7 C8 O1 . . . . 179.1(2) ?
N2 C7 C8 O1 . . . . -2.8(3) ?
C12 C7 C8 C9 . . . . -2.6(4) ?
N2 C7 C8 C9 . . . . 175.6(2) ?
O1 C8 C9 C10 . . . . 179.0(2) ?
C7 C8 C9 C10 . . . . 0.7(3) ?
O1 C8 C9 C24 . . . . -5.3(3) ?
C7 C8 C9 C24 . . . . 176.3(2) ?
C8 C9 C10 C11 . . . . 1.0(4) ?
C24 C9 C10 C11 . . . . -174.6(2) ?
C9 C10 C11 C12 . . . . -0.7(4) ?
C9 C10 C11 C16 . . . . 176.5(2) ?
C8 C7 C12 C11 . . . . 2.9(4) ?
N2 C7 C12 C11 . . . . -175.3(2) ?
C10 C11 C12 C7 . . . . -1.2(4) ?
C16 C11 C12 C7 . . . . -178.5(2) ?
C8 O1 C13 C14 . . . . -123.9(2) ?
C15 O2 C14 O3 . . . . -0.6(4) ?
C15 O2 C14 C13 . . . . 177.3(2) ?
O1 C13 C14 O3 . . . . -5.6(4) ?
O1 C13 C14 O2 . . . . 176.50(19) ?
C10 C11 C16 C18 . . . . 24.8(4) ?
C12 C11 C16 C18 . . . . -158.0(3) ?
C10 C11 C16 C17 . . . . 143.4(2) ?
C12 C11 C16 C17 . . . . -39.5(3) ?
C10 C11 C16 C19 . . . . -97.5(3) ?
C12 C11 C16 C19 . . . . 79.7(3) ?
C18 C16 C19 C20 . . . . 56.7(4) ?
C11 C16 C19 C20 . . . . 177.6(2) ?
C17 C16 C19 C20 . . . . -63.7(3) ?
C16 C19 C20 C21' . . . . -162.5(3) ?
C16 C19 C20 C22 . . . . 41.5(4) ?
C16 C19 C20 C23 . . . . -92.5(4) ?
C16 C19 C20 C22' . . . . 70.2(4) ?
C16 C19 C20 C23' . . . . -41.0(4) ?
C16 C19 C20 C21 . . . . 158.9(3) ?
C8 C9 C24 C25 . . . . 134.9(2) ?
C10 C9 C24 C25 . . . . -49.6(3) ?
C9 C24 C25 C30 . . . . -58.5(3) ?
C9 C24 C25 C26 . . . . 125.5(2) ?
C31 O4 C26 C27 . . . . -56.1(3) ?
C31 O4 C26 C25 . . . . 127.1(2) ?
C30 C25 C26 O4 . . . . 175.1(2) ?
C24 C25 C26 O4 . . . . -8.9(3) ?
C30 C25 C26 C27 . . . . -1.9(3) ?
C24 C25 C26 C27 . . . . 174.1(2) ?
O4 C26 C27 C28 . . . . -175.5(2) ?
C25 C26 C27 C28 . . . . 1.3(3) ?
O4 C26 C27 N5 . . . . 2.4(4) ?
C25 C26 C27 N5 . . . . 179.2(2) ?
N6 N5 C27 C28 . . . . -42.9(3) ?
N4 N5 C27 C28 . . . . 126.3(2) ?
N6 N5 C27 C26 . . . . 139.1(2) ?
N4 N5 C27 C26 . . . . -51.7(3) ?
C26 C27 C28 C29 . . . . 1.3(4) ?
N5 C27 C28 C29 . . . . -176.8(2) ?
C27 C28 C29 C30 . . . . -3.1(3) ?
C27 C28 C29 C34 . . . . 172.1(2) ?
C26 C25 C30 C29 . . . . 0.0(4) ?
C24 C25 C30 C29 . . . . -176.1(2) ?
C28 C29 C30 C25 . . . . 2.5(4) ?
C34 C29 C30 C25 . . . . -172.8(2) ?
C26 O4 C31 C32 . . . . -138.1(2) ?
C33 O5 C32 O6 . . . . -1.7(4) ?
C33 O5 C32 C31 . . . . 178.2(2) ?
O4 C31 C32 O6 . . . . 2.8(4) ?
O4 C31 C32 O5 . . . . -177.1(2) ?
C28 C29 C34 C36 . . . . -8.0(3) ?
C30 C29 C34 C36 . . . . 167.0(2) ?
C28 C29 C34 C35 . . . . -124.0(3) ?
C30 C29 C34 C35 . . . . 51.0(3) ?
C28 C29 C34 C37 . . . . 119.7(2) ?
C30 C29 C34 C37 . . . . -65.3(3) ?
C36 C34 C37 C38 . . . . 45.9(3) ?
C29 C34 C37 C38 . . . . -80.8(3) ?
C35 C34 C37 C38 . . . . 162.2(2) ?
C34 C37 C38 C39 . . . . 167.0(2) ?
C34 C37 C38 C41 . . . . -75.7(3) ?
C34 C37 C38 C40 . . . . 49.1(3) ?
N5 N4 C42 C47 . . . . 0.4(3) ?
N5 N4 C42 C43 . . . . 178.3(3) ?
N4 C42 C43 C44 . . . . -177.0(3) ?
C47 C42 C43 C44 . . . . 0.8(4) ?
C42 C43 C44 C45 . . . . 0.1(4) ?
C43 C44 C45 C46 . . . . -0.7(4) ?
C44 C45 C46 C47 . . . . 0.2(4) ?
N5 N6 C47 C42 . . . . -0.5(2) ?
N5 N6 C47 C46 . . . . -177.0(2) ?
N4 C42 C47 N6 . . . . 0.1(3) ?
C43 C42 C47 N6 . . . . -178.1(2) ?
N4 C42 C47 C46 . . . . 176.9(2) ?
C43 C42 C47 C46 . . . . -1.3(4) ?
C45 C46 C47 N6 . . . . 176.8(2) ?
C45 C46 C47 C42 . . . . 0.7(4) ?
N8 N7 C48 C53 . . . . 0.1(3) ?
N8 N7 C48 C49 . . . . -177.0(2) ?
N7 C48 C49 C50 . . . . 176.2(2) ?
C53 C48 C49 C50 . . . . -0.5(4) ?
C48 C49 C50 C51 . . . . 0.4(4) ?
C49 C50 C51 C52 . . . . -0.1(4) ?
C50 C51 C52 C53 . . . . -0.2(4) ?
N8 N9 C53 C48 . . . . 0.7(3) ?
N8 N9 C53 C52 . . . . 176.7(3) ?
N7 C48 C53 N9 . . . . -0.5(3) ?
C49 C48 C53 N9 . . . . 176.8(2) ?
N7 C48 C53 C52 . . . . -177.0(2) ?
C49 C48 C53 C52 . . . . 0.3(4) ?
C51 C52 C53 N9 . . . . -175.6(3) ?
C51 C52 C53 C48 . . . . 0.1(4) ?
N9 N8 C54 C59 . . . . 48.5(3) ?
N7 N8 C54 C59 . . . . -125.3(2) ?
N9 N8 C54 C55 . . . . -133.2(2) ?
N7 N8 C54 C55 . . . . 53.0(3) ?
C60 O7 C55 C54 . . . . 66.2(3) ?
C60 O7 C55 C56 . . . . -115.7(2) ?
C59 C54 C55 O7 . . . . -179.6(2) ?
N8 C54 C55 O7 . . . . 2.2(3) ?
C59 C54 C55 C56 . . . . 2.3(3) ?
N8 C54 C55 C56 . . . . -175.9(2) ?
O7 C55 C56 C57 . . . . -178.5(2) ?
C54 C55 C56 C57 . . . . -0.3(3) ?
O7 C55 C56 C71 . . . . 4.4(3) ?
C54 C55 C56 C71 . . . . -177.4(2) ?
C55 C56 C57 C58 . . . . -1.3(4) ?
C71 C56 C57 C58 . . . . 175.7(2) ?
C56 C57 C58 C59 . . . . 1.0(3) ?
C56 C57 C58 C63 . . . . -177.4(2) ?
C55 C54 C59 C58 . . . . -2.6(4) ?
N8 C54 C59 C58 . . . . 175.6(2) ?
C57 C58 C59 C54 . . . . 1.0(3) ?
C63 C58 C59 C54 . . . . 179.4(2) ?
C55 O7 C60 C61 . . . . 126.7(2) ?
C62 O8 C61 O9 . . . . 2.9(4) ?
C62 O8 C61 C60 . . . . -175.3(2) ?
O7 C60 C61 O9 . . . . 6.1(4) ?
O7 C60 C61 O8 . . . . -175.72(19) ?
C57 C58 C63 C65 . . . . -147.5(2) ?
C59 C58 C63 C65 . . . . 34.2(3) ?
C57 C58 C63 C64 . . . . -30.0(3) ?
C59 C58 C63 C64 . . . . 151.7(2) ?
C57 C58 C63 C66 . . . . 90.6(3) ?
C59 C58 C63 C66 . . . . -87.7(3) ?
C65 C63 C66 C67 . . . . 51.6(3) ?
C58 C63 C66 C67 . . . . 171.5(2) ?
C64 C63 C66 C67 . . . . -70.0(3) ?
C63 C66 C67 C68 . . . . -69.6(3) ?
C63 C66 C67 C70 . . . . 54.3(3) ?
C63 C66 C67 C69 . . . . 172.5(2) ?
C57 C56 C71 C72 . . . . 44.2(3) ?
C55 C56 C71 C72 . . . . -138.9(2) ?
C56 C71 C72 C77 . . . . 61.6(3) ?
C56 C71 C72 C73 . . . . -121.5(2) ?
C78 O10 C73 C74 . . . . 52.5(3) ?
C78 O10 C73 C72 . . . . -130.5(2) ?
C77 C72 C73 O10 . . . . -174.7(2) ?
C71 C72 C73 O10 . . . . 8.4(3) ?
C77 C72 C73 C74 . . . . 2.5(3) ?
C71 C72 C73 C74 . . . . -174.4(2) ?
O10 C73 C74 C75 . . . . 175.2(2) ?
C72 C73 C74 C75 . . . . -1.8(4) ?
O10 C73 C74 N11 . . . . -2.5(4) ?
C72 C73 C74 N11 . . . . -179.5(2) ?
N12 N11 C74 C73 . . . . 55.4(3) ?
N10 N11 C74 C73 . . . . -132.7(2) ?
N12 N11 C74 C75 . . . . -122.5(2) ?
N10 N11 C74 C75 . . . . 49.4(3) ?
C73 C74 C75 C76 . . . . -0.6(4) ?
N11 C74 C75 C76 . . . . 177.3(2) ?
C74 C75 C76 C77 . . . . 2.1(4) ?
C74 C75 C76 C81 . . . . -172.5(2) ?
C73 C72 C77 C76 . . . . -1.0(4) ?
C71 C72 C77 C76 . . . . 176.0(2) ?
C75 C76 C77 C72 . . . . -1.3(4) ?
C81 C76 C77 C72 . . . . 173.3(2) ?
C73 O10 C78 C79 . . . . 132.3(2) ?
C80 O11 C79 O12 . . . . 0.1(4) ?
C80 O11 C79 C78 . . . . -179.7(2) ?
O10 C78 C79 O12 . . . . -4.2(4) ?
O10 C78 C79 O11 . . . . 175.5(2) ?
C75 C76 C81 C82 . . . . 3.8(3) ?
C77 C76 C81 C82 . . . . -170.6(2) ?
C75 C76 C81 C83 . . . . 119.8(2) ?
C77 C76 C81 C83 . . . . -54.5(3) ?
C75 C76 C81 C84 . . . . -124.1(2) ?
C77 C76 C81 C84 . . . . 61.5(3) ?
C82 C81 C84 C85 . . . . -47.1(3) ?
C76 C81 C84 C85 . . . . 79.7(3) ?
C83 C81 C84 C85 . . . . -164.0(2) ?
C81 C84 C85 C86 . . . . -48.2(3) ?
C81 C84 C85 C87 . . . . 77.0(3) ?
C81 C84 C85 C88 . . . . -166.4(2) ?
N11 N10 C89 C94 . . . . 0.1(2) ?
N11 N10 C89 C90 . . . . 176.1(3) ?
N10 C89 C90 C91 . . . . -176.9(2) ?
C94 C89 C90 C91 . . . . -1.3(4) ?
C89 C90 C91 C92 . . . . -0.6(4) ?
C90 C91 C92 C93 . . . . 1.9(4) ?
C91 C92 C93 C94 . . . . -1.1(4) ?
N11 N12 C94 C89 . . . . -0.9(3) ?
N11 N12 C94 C93 . . . . -178.6(2) ?
N10 C89 C94 N12 . . . . 0.6(3) ?
C90 C89 C94 N12 . . . . -175.8(2) ?
N10 C89 C94 C93 . . . . 178.5(2) ?
C90 C89 C94 C93 . . . . 2.1(4) ?
C92 C93 C94 N12 . . . . 176.6(3) ?
C92 C93 C94 C89 . . . . -0.9(4) ?
N14 N13 C95 C100 . . . . -0.6(2) ?
N14 N13 C95 C96 . . . . -178.1(2) ?
N13 C95 C96 C97 . . . . 176.4(2) ?
C100 C95 C96 C97 . . . . -0.7(4) ?
C95 C96 C97 C98 . . . . -0.2(4) ?
C96 C97 C98 C99 . . . . 0.9(4) ?
C97 C98 C99 C100 . . . . -0.6(4) ?
N14 N15 C100 C95 . . . . 0.1(3) ?
N14 N15 C100 C99 . . . . 176.8(3) ?
N13 C95 C100 N15 . . . . 0.3(3) ?
C96 C95 C100 N15 . . . . 178.0(2) ?
N13 C95 C100 C99 . . . . -176.7(2) ?
C96 C95 C100 C99 . . . . 1.0(4) ?
C98 C99 C100 N15 . . . . -176.6(2) ?
C98 C99 C100 C95 . . . . -0.3(4) ?
N15 N14 C101 C106 . . . . 56.3(3) ?
N13 N14 C101 C106 . . . . -118.7(2) ?
N15 N14 C101 C102 . . . . -125.3(2) ?
N13 N14 C101 C102 . . . . 59.7(3) ?
C107 O13 C102 C101 . . . . 56.3(3) ?
C107 O13 C102 C103 . . . . -127.3(2) ?
C106 C101 C102 O13 . . . . 175.4(2) ?
N14 C101 C102 O13 . . . . -2.9(3) ?
C106 C101 C102 C103 . . . . -1.0(3) ?
N14 C101 C102 C103 . . . . -179.3(2) ?
O13 C102 C103 C104 . . . . -174.6(2) ?
C101 C102 C103 C104 . . . . 2.0(3) ?
O13 C102 C103 C118 . . . . 8.2(3) ?
C101 C102 C103 C118 . . . . -175.2(2) ?
C102 C103 C104 C105 . . . . -0.8(4) ?
C118 C103 C104 C105 . . . . 176.5(2) ?
C103 C104 C105 C106 . . . . -1.5(4) ?
C103 C104 C105 C110 . . . . 172.0(2) ?
C102 C101 C106 C105 . . . . -1.4(4) ?
N14 C101 C106 C105 . . . . 177.1(2) ?
C104 C105 C106 C101 . . . . 2.5(3) ?
C110 C105 C106 C101 . . . . -170.9(2) ?
C102 O13 C107 C108 . . . . 124.6(2) ?
C109 O14 C108 O15 . . . . 1.2(4) ?
C109 O14 C108 C107 . . . . -178.2(2) ?
O13 C107 C108 O15 . . . . -2.0(4) ?
O13 C107 C108 O14 . . . . 177.4(2) ?
C106 C105 C110 C112 . . . . 1.9(3) ?
C104 C105 C110 C112 . . . . -171.3(2) ?
C106 C105 C110 C113 . . . . -126.0(2) ?
C104 C105 C110 C113 . . . . 60.8(3) ?
C106 C105 C110 C111 . . . . 118.0(3) ?
C104 C105 C110 C111 . . . . -55.1(3) ?
C112 C110 C113 C114 . . . . -47.2(3) ?
C105 C110 C113 C114 . . . . 80.1(3) ?
C111 C110 C113 C114 . . . . -163.5(2) ?
C110 C113 C114 C115 . . . . -47.4(3) ?
C110 C113 C114 C117 . . . . 77.7(3) ?
C110 C113 C114 C116 . . . . -165.7(2) ?
C104 C103 C118 C119 . . . . 61.6(3) ?
C102 C103 C118 C119 . . . . -121.2(2) ?
C103 C118 C119 C120 . . . . -139.1(2) ?
C103 C118 C119 C124 . . . . 44.2(3) ?
C125 O16 C120 C119 . . . . -118.4(2) ?
C125 O16 C120 C121 . . . . 63.2(3) ?
C124 C119 C120 O16 . . . . -178.1(2) ?
C118 C119 C120 O16 . . . . 5.1(3) ?
C124 C119 C120 C121 . . . . 0.4(4) ?
C118 C119 C120 C121 . . . . -176.5(2) ?
O16 C120 C121 C122 . . . . 179.6(2) ?
C119 C120 C121 C122 . . . . 1.2(4) ?
O16 C120 C121 N17 . . . . 2.3(4) ?
C119 C120 C121 N17 . . . . -176.1(2) ?
N16 N17 C121 C122 . . . . -128.7(2) ?
N18 N17 C121 C122 . . . . 43.7(3) ?
N16 N17 C121 C120 . . . . 48.7(3) ?
N18 N17 C121 C120 . . . . -138.9(2) ?
C120 C121 C122 C123 . . . . -2.2(4) ?
N17 C121 C122 C123 . . . . 175.3(2) ?
C121 C122 C123 C124 . . . . 1.5(4) ?
C121 C122 C123 C128 . . . . 178.4(2) ?
C120 C119 C124 C123 . . . . -1.0(4) ?
C118 C119 C124 C123 . . . . 175.7(2) ?
C122 C123 C124 C119 . . . . 0.1(4) ?
C128 C123 C124 C119 . . . . -176.8(2) ?
C120 O16 C125 C126 . . . . 135.0(2) ?
C127 O17 C126 O18 . . . . 1.3(4) ?
C127 O17 C126 C125 . . . . -178.3(2) ?
O16 C125 C126 O18 . . . . -0.7(4) ?
O16 C125 C126 O17 . . . . 178.9(2) ?
C122 C123 C128 C130 . . . . 152.5(2) ?
C124 C123 C128 C130 . . . . -30.7(3) ?
C122 C123 C128 C129 . . . . 34.6(3) ?
C124 C123 C128 C129 . . . . -148.6(2) ?
C122 C123 C128 C131 . . . . -85.9(3) ?
C124 C123 C128 C131 . . . . 90.9(3) ?
C130 C128 C131 C132 . . . . -68.4(3) ?
C123 C128 C131 C132 . . . . 172.8(2) ?
C129 C128 C131 C132 . . . . 54.3(3) ?
C128 C131 C132 C133 . . . . 55.0(3) ?
C128 C131 C132 C135 . . . . -69.4(3) ?
C128 C131 C132 C134 . . . . 172.8(2) ?
N17 N16 C136 C141 . . . . -0.5(3) ?
N17 N16 C136 C137 . . . . -177.7(2) ?
N16 C136 C137 C138 . . . . 177.5(3) ?
C141 C136 C137 C138 . . . . 0.5(4) ?
C136 C137 C138 C139 . . . . -1.0(4) ?
C137 C138 C139 C140 . . . . 0.7(4) ?
C138 C139 C140 C141 . . . . 0.2(4) ?
N17 N18 C141 C136 . . . . 0.3(3) ?
N17 N18 C141 C140 . . . . 177.2(3) ?
N16 C136 C141 N18 . . . . 0.1(3) ?
C137 C136 C141 N18 . . . . 177.7(2) ?
N16 C136 C141 C140 . . . . -177.2(2) ?
C137 C136 C141 C140 . . . . 0.4(4) ?
C139 C140 C141 N18 . . . . -177.4(3) ?
C139 C140 C141 C136 . . . . -0.8(4) ?
